data_7017069
loop_
_publ_author_name
'Wei, Qiao-Hua'
'Lei, Yan-Fang'
'Duan, Ya-Nan'
'Xiao, Fan-Nan'
'Li, Mei-Jin'
'Chen, Guo-Nan'

_publ_section_title
;
 Mono- and dinuclear Ru(ii) complexes of
 1,4-bis(3-(2-pyridyl)pyrazol-1-ylmethyl)benzene): Synthesis, structure,
 photophysical properties and electrochemiluminescent determination of
 diuretic furosemide.
;
_journal_issue 43
_journal_name_full 'Dalton transactions (Cambridge, England : 2003)'
_journal_page_first 11636
_journal_page_last 11642
_journal_paper_doi 10.1039/c1dt11163a
_journal_volume 40
_journal_year 2011
_chemical_absolute_configuration rmad
_chemical_formula_sum 'C62 H183 Ag8 Cl La2 N12 O62 Pd6 S12'
_chemical_formula_weight 4288.55
_chemical_name_systematic
;
?
;
_space_group_IT_number 92
_symmetry_cell_setting tetragonal
_symmetry_Int_Tables_number 92
_symmetry_space_group_name_Hall 'P 4abw 2nw'
_symmetry_space_group_name_H-M 'P 41 21 2'
_atom_sites_solution_hydrogens geom
_atom_sites_solution_primary direct
_atom_sites_solution_secondary difmap
_audit_creation_method SHELXL-97
_cell_angle_alpha 90.00
_cell_angle_beta 90.00
_cell_angle_gamma 90.00
_cell_formula_units_Z 8
_cell_length_a 24.927(4)
_cell_length_b 24.927(4)
_cell_length_c 46.045(10)
_cell_measurement_temperature 100(2)
_cell_measurement_theta_max 27.57
_cell_measurement_theta_min 1.56
_cell_volume 28610(9)
_computing_cell_refinement 'Bruker SMART'
_computing_data_collection 'Bruker SMART'
_computing_data_reduction 'Bruker SHELXTL'
_computing_molecular_graphics 'Bruker SHELXTL'
_computing_publication_material 'Bruker SHELXTL'
_computing_structure_refinement 'SHELXL-97 (Sheldrick, 1997)'
_computing_structure_solution 'SHELXS-97 (Sheldrick, 1990)'
_diffrn_ambient_temperature 100(2)
_diffrn_measured_fraction_theta_full 0.996
_diffrn_measured_fraction_theta_max 0.996
_diffrn_measurement_device_type 'CCD area detector'
_diffrn_measurement_method 'phi and omega scans'
_diffrn_radiation_monochromator graphite
_diffrn_radiation_source 'fine-focus sealed tube'
_diffrn_radiation_type MoK\a
_diffrn_radiation_wavelength 0.71073
_diffrn_reflns_av_R_equivalents 0.0855
_diffrn_reflns_av_sigmaI/netI 0.1618
_diffrn_reflns_limit_h_max 25
_diffrn_reflns_limit_h_min -32
_diffrn_reflns_limit_k_max 32
_diffrn_reflns_limit_k_min -30
_diffrn_reflns_limit_l_max 59
_diffrn_reflns_limit_l_min -59
_diffrn_reflns_number 192404
_diffrn_reflns_theta_full 27.57
_diffrn_reflns_theta_max 27.57
_diffrn_reflns_theta_min 1.56
_exptl_absorpt_coefficient_mu 2.661
_exptl_absorpt_correction_T_max 0.801394
_exptl_absorpt_correction_T_min 0.686393
_exptl_absorpt_correction_type multi-scan
_exptl_crystal_colour yellow
_exptl_crystal_density_diffrn 1.991
_exptl_crystal_density_method 'not measured'
_exptl_crystal_description needle
_exptl_crystal_F_000 16880
_exptl_crystal_size_max 0.35
_exptl_crystal_size_mid 0.10
_exptl_crystal_size_min 0.05
_refine_diff_density_max 2.877
_refine_diff_density_min -4.710
_refine_diff_density_rms 0.206
_refine_ls_abs_structure_details 'Flack H D (1983), Acta Cryst. A39, 876-881'
_refine_ls_abs_structure_Flack 0.00(2)
_refine_ls_extinction_method none
_refine_ls_goodness_of_fit_ref 0.933
_refine_ls_hydrogen_treatment constr
_refine_ls_matrix_type full
_refine_ls_number_parameters 1381
_refine_ls_number_reflns 32969
_refine_ls_number_restraints 44
_refine_ls_restrained_S_all 0.935
_refine_ls_R_factor_all 0.1111
_refine_ls_R_factor_gt 0.0601
_refine_ls_shift/su_max 0.001
_refine_ls_shift/su_mean 0.000
_refine_ls_structure_factor_coef Fsqd
_refine_ls_weighting_details 'calc w=1/[\s^2^(Fo^2^)+(0.0713P)^2^+0.0000P] where P=(Fo^2^+2Fc^2^)/3'
_refine_ls_weighting_scheme calc
_refine_ls_wR_factor_gt 0.1384
_refine_ls_wR_factor_ref 0.1491
_reflns_number_gt 18054
_reflns_number_total 32969
_reflns_threshold_expression >2sigma(I)
_cod_data_source_file c1dt11163a.txt
_cod_data_source_block 4
_cod_depositor_comments
;
The following automatic conversions were performed:

'_exptl_absorpt_correction_type' value 'multi scan' changed to
'multi-scan' according to
/home/saulius/struct/CIF-dictionaries/cif_core.dic dictionary named
'cif_core.dic' version 2.4.1 from 2010-06-29.

Automatic conversion script
Id: cif_fix_values 1715 2011-07-08 13:25:40Z adriana 
;
_cod_original_cell_volume 28610(8)
_cod_database_code 7017069

loop_
_symmetry_equiv_pos_as_xyz
'x, y, z'
'-x, -y, z+1/2'
'x+1/2, -y+1/2, -z+3/4'
'-x+1/2, y+1/2, -z+1/4'
'-y, -x, -z+1/2'
'y, x, -z'
'y+1/2, -x+1/2, z+3/4'
'-y+1/2, x+1/2, z+1/4'

loop_
_atom_site_label
_atom_site_type_symbol
_atom_site_fract_x
_atom_site_fract_y
_atom_site_fract_z
_atom_site_U_iso_or_equiv
_atom_site_adp_type
_atom_site_occupancy
_atom_site_symmetry_multiplicity
_atom_site_calc_flag
_atom_site_refinement_flags
_atom_site_disorder_assembly
_atom_site_disorder_group
Ag1 Ag 0.71208(4) 0.65604(4) 0.22785(3) 0.0435(3) Uani 1 1 d . . .
Ag2 Ag 0.84585(4) 0.61015(4) 0.24873(2) 0.0347(2) Uani 1 1 d . . .
Ag3 Ag 0.81020(4) 0.50038(4) 0.28849(2) 0.0406(3) Uani 1 1 d . . .
Ag4 Ag 0.67479(4) 0.55774(4) 0.27382(2) 0.0310(2) Uani 1 1 d . . .
Ag5 Ag 0.72925(4) 0.73215(4) 0.29047(2) 0.0312(2) Uani 1 1 d . . .
Ag6 Ag 0.87110(5) 0.71398(5) 0.30986(3) 0.0582(4) Uani 1 1 d . . .
Ag7 Ag 0.80061(4) 0.59139(4) 0.34450(2) 0.0326(2) Uani 1 1 d . . .
Ag8 Ag 0.65067(4) 0.64009(4) 0.34684(2) 0.0305(2) Uani 1 1 d . . .
Pd1 Pd 0.75550(4) 0.49710(4) 0.20383(2) 0.0281(2) Uani 1 1 d . . .
Pd2 Pd 0.83075(5) 0.77110(4) 0.22625(3) 0.0442(3) Uani 1 1 d . . .
Pd3 Pd 0.95410(4) 0.57041(4) 0.31228(2) 0.0277(2) Uani 1 1 d . . .
Pd4 Pd 0.68492(4) 0.47676(4) 0.34935(2) 0.0298(2) Uani 1 1 d . . .
Pd5 Pd 0.57106(4) 0.68222(4) 0.27109(2) 0.0256(2) Uani 1 1 d . . .
Pd6 Pd 0.76551(4) 0.74581(4) 0.37538(2) 0.0281(2) Uani 1 1 d . . .
Cl1 Cl 0.76219(11) 0.62296(11) 0.28936(6) 0.0254(7) Uani 1 1 d . . .
S1 S 0.69517(12) 0.55910(12) 0.21963(7) 0.0287(8) Uani 1 1 d . . .
S2 S 0.82294(13) 0.51506(12) 0.23571(7) 0.0300(8) Uani 1 1 d . . .
S3 S 0.80555(14) 0.68532(13) 0.21844(7) 0.0360(8) Uani 1 1 d . . .
S4 S 0.81762(13) 0.77051(13) 0.27501(8) 0.0367(8) Uani 1 1 d . . .
S5 S 0.91706(13) 0.63588(13) 0.28407(8) 0.0352(8) Uani 1 1 d . . .
S6 S 0.87531(12) 0.53189(12) 0.32561(7) 0.0260(7) Uani 1 1 d . . .
S7 S 0.71530(12) 0.48088(12) 0.30295(7) 0.0321(8) Uani 1 1 d . . .
S8 S 0.70981(12) 0.56162(12) 0.36131(7) 0.0258(7) Uani 1 1 d . . .
S9 S 0.60550(12) 0.61529(12) 0.29927(7) 0.0257(7) Uani 1 1 d . . .
S10 S 0.65158(12) 0.71463(12) 0.25581(7) 0.0279(7) Uani 1 1 d . . .
S11 S 0.69927(12) 0.72883(12) 0.34272(7) 0.0255(7) Uani 1 1 d . . .
S12 S 0.82657(12) 0.68658(13) 0.35705(8) 0.0337(8) Uani 1 1 d . . .
O1 O 0.6089(4) 0.4514(4) 0.1464(2) 0.053(3) Uani 1 1 d . . .
O2 O 0.5899(4) 0.5344(4) 0.1317(2) 0.060(3) Uani 1 1 d . . .
O3 O 0.8826(4) 0.3913(3) 0.16023(19) 0.038(2) Uani 1 1 d . . .
O4 O 0.9342(5) 0.3729(5) 0.1996(2) 0.081(4) Uani 1 1 d . . .
O5 O 0.8710(5) 0.7565(5) 0.1290(3) 0.079(4) Uani 1 1 d . . .
O6 O 0.7946(8) 0.7137(7) 0.1174(3) 0.130(7) Uani 1 1 d . . .
O7 O 0.8551(9) 0.9549(6) 0.2414(4) 0.149(9) Uani 1 1 d . . .
O8 O 0.9001(7) 0.9406(6) 0.2844(4) 0.143(8) Uani 1 1 d . . .
O9 O 1.1107(4) 0.6497(5) 0.2745(2) 0.076(4) Uani 1 1 d . . .
O10 O 1.0761(6) 0.7325(6) 0.2771(3) 0.104(5) Uani 1 1 d U . .
O11 O 1.0226(3) 0.4298(3) 0.36901(19) 0.036(2) Uani 1 1 d . . .
O12 O 0.9615(3) 0.3699(4) 0.3535(2) 0.051(3) Uani 1 1 d . . .
O13 O 0.6346(4) 0.3028(4) 0.3170(2) 0.051(3) Uani 1 1 d . . .
O14 O 0.7102(4) 0.2914(3) 0.2929(2) 0.052(3) Uani 1 1 d . . .
O15 O 0.6675(6) 0.4687(7) 0.4512(3) 0.108(5) Uani 1 1 d U . .
O16 O 0.6243(7) 0.5562(7) 0.4552(3) 0.128(8) Uani 1 1 d . . .
O17 O 0.4143(4) 0.5868(4) 0.2977(3) 0.065(3) Uani 1 1 d . . .
O18 O 0.4351(4) 0.5855(5) 0.3454(3) 0.072(3) Uani 1 1 d . . .
O19 O 0.5092(4) 0.8218(3) 0.20855(18) 0.037(2) Uani 1 1 d . . .
O20 O 0.5752(3) 0.8101(3) 0.17729(19) 0.038(2) Uani 1 1 d . . .
O21 O 0.6466(4) 0.8861(4) 0.3989(2) 0.045(3) Uani 1 1 d . . .
O22 O 0.5713(3) 0.8393(3) 0.3938(2) 0.041(2) Uani 1 1 d . . .
O23 O 0.9050(5) 0.7653(6) 0.4434(3) 0.092(4) Uani 1 1 d . . .
O24 O 0.9686(4) 0.7576(4) 0.4146(3) 0.069(4) Uani 1 1 d . . .
N1 N 0.6994(4) 0.4817(4) 0.1722(2) 0.039(3) Uani 1 1 d . . .
H1 H 0.7171 0.4748 0.1551 0.047 Uiso 1 1 calc R . .
H2 H 0.6810 0.4511 0.1773 0.047 Uiso 1 1 calc R . .
N2 N 0.8051(4) 0.4351(4) 0.1894(2) 0.032(3) Uani 1 1 d . . .
H3 H 0.7851 0.4041 0.1890 0.038 Uiso 1 1 calc R . .
H4 H 0.8149 0.4426 0.1706 0.038 Uiso 1 1 calc R . .
N3 N 0.8329(6) 0.7780(5) 0.1822(3) 0.065(4) Uani 1 1 d . . .
H5 H 0.8153 0.8089 0.1769 0.078 Uiso 1 1 calc R . .
H6 H 0.8681 0.7813 0.1764 0.078 Uiso 1 1 calc R . .
N4 N 0.8607(5) 0.8472(4) 0.2316(3) 0.050(3) Uani 1 1 d . B .
H7 H 0.8926 0.8497 0.2217 0.060 Uiso 1 1 calc R . .
H8 H 0.8372 0.8712 0.2233 0.060 Uiso 1 1 calc R . .
N5 N 1.0265(4) 0.6054(4) 0.3036(2) 0.034(3) Uani 1 1 d . . .
H9 H 1.0449 0.6096 0.3208 0.041 Uiso 1 1 calc R . .
H10 H 1.0462 0.5827 0.2920 0.041 Uiso 1 1 calc R . .
N6 N 0.9890(4) 0.5083(4) 0.3359(2) 0.026(2) Uani 1 1 d . . .
H11 H 1.0209 0.4986 0.3274 0.031 Uiso 1 1 calc R . .
H12 H 0.9962 0.5199 0.3545 0.031 Uiso 1 1 calc R . .
N7 N 0.6689(4) 0.3970(4) 0.3414(2) 0.030(3) Uani 1 1 d . . .
H13 H 0.6791 0.3771 0.3573 0.037 Uiso 1 1 calc R . .
H14 H 0.6325 0.3927 0.3390 0.037 Uiso 1 1 calc R . .
N8 N 0.6544(5) 0.4718(4) 0.3908(3) 0.052(3) Uani 1 1 d . . .
H15 H 0.6190 0.4615 0.3898 0.062 Uiso 1 1 calc R . .
H16 H 0.6727 0.4457 0.4009 0.062 Uiso 1 1 calc R . .
N9 N 0.4979(4) 0.6581(4) 0.2862(2) 0.039(3) Uani 1 1 d . . .
H17 H 0.4790 0.6879 0.2919 0.047 Uiso 1 1 calc R . .
H18 H 0.4794 0.6424 0.2712 0.047 Uiso 1 1 calc R . .
N10 N 0.5389(4) 0.7365(4) 0.2436(2) 0.028(2) Uani 1 1 d . . .
H19 H 0.5091 0.7216 0.2351 0.034 Uiso 1 1 calc R . .
H20 H 0.5277 0.7657 0.2543 0.034 Uiso 1 1 calc R . .
N11 N 0.7114(4) 0.8004(4) 0.3937(2) 0.033(3) Uani 1 1 d . . .
H21 H 0.7118 0.7961 0.4136 0.039 Uiso 1 1 calc R . .
H22 H 0.7232 0.8346 0.3898 0.039 Uiso 1 1 calc R . .
N12 N 0.8247(4) 0.7658(5) 0.4042(3) 0.052(4) Uani 1 1 d . . .
H23 H 0.8255 0.8025 0.4061 0.062 Uiso 1 1 calc R . .
H24 H 0.8161 0.7516 0.4221 0.062 Uiso 1 1 calc R . .
C1 C 0.6373(5) 0.5414(5) 0.1969(3) 0.034(3) Uani 1 1 d . . .
C2 C 0.6614(5) 0.5234(5) 0.1671(3) 0.038(4) Uani 1 1 d . . .
H25 H 0.6794 0.5545 0.1575 0.045 Uiso 1 1 calc R . .
C3 C 0.6147(5) 0.5001(7) 0.1463(3) 0.045(4) Uani 1 1 d . . .
C4 C 0.6058(5) 0.4993(6) 0.2098(3) 0.045(4) Uani 1 1 d . . .
H26 H 0.6281 0.4673 0.2123 0.067 Uiso 1 1 calc R . .
H27 H 0.5754 0.4909 0.1971 0.067 Uiso 1 1 calc R . .
H28 H 0.5925 0.5112 0.2288 0.067 Uiso 1 1 calc R . .
C5 C 0.6026(6) 0.5929(6) 0.1923(4) 0.062(5) Uani 1 1 d . . .
H29 H 0.6247 0.6209 0.1834 0.092 Uiso 1 1 calc R . .
H30 H 0.5891 0.6055 0.2110 0.092 Uiso 1 1 calc R . .
H31 H 0.5724 0.5845 0.1795 0.092 Uiso 1 1 calc R . .
C6 C 0.8784(5) 0.4788(5) 0.2179(3) 0.035(3) Uani 1 1 d . . .
C7 C 0.8546(5) 0.4244(5) 0.2063(3) 0.036(3) Uani 1 1 d . . .
H32 H 0.8452 0.4013 0.2233 0.043 Uiso 1 1 calc R . .
C8 C 0.8931(5) 0.3926(5) 0.1862(4) 0.047(4) Uani 1 1 d . . .
C9 C 0.9003(5) 0.5107(6) 0.1926(3) 0.047(4) Uani 1 1 d . . .
H33 H 0.8721 0.5158 0.1781 0.070 Uiso 1 1 calc R . .
H34 H 0.9304 0.4912 0.1839 0.070 Uiso 1 1 calc R . .
H35 H 0.9127 0.5457 0.1996 0.070 Uiso 1 1 calc R . .
C10 C 0.9211(5) 0.4705(7) 0.2422(3) 0.063(5) Uani 1 1 d . . .
H36 H 0.9053 0.4501 0.2582 0.094 Uiso 1 1 calc R . .
H37 H 0.9332 0.5055 0.2494 0.094 Uiso 1 1 calc R . .
H38 H 0.9518 0.4507 0.2343 0.094 Uiso 1 1 calc R . .
C11 C 0.8240(5) 0.6776(5) 0.1805(3) 0.034(3) Uani 1 1 d . . .
C12 C 0.8082(8) 0.7316(8) 0.1663(3) 0.072(6) Uani 1 1 d . . .
H39 H 0.7682 0.7355 0.1663 0.086 Uiso 1 1 calc R . .
C13 C 0.8301(12) 0.7357(8) 0.1342(4) 0.082(7) Uani 1 1 d . . .
C14 C 0.8848(5) 0.6701(5) 0.1781(3) 0.039(4) Uani 1 1 d . . .
H40 H 0.9030 0.7009 0.1869 0.058 Uiso 1 1 calc R . .
H41 H 0.8949 0.6676 0.1575 0.058 Uiso 1 1 calc R . .
H42 H 0.8954 0.6372 0.1881 0.058 Uiso 1 1 calc R . .
C15 C 0.7950(6) 0.6323(6) 0.1680(3) 0.056(4) Uani 1 1 d . . .
H43 H 0.7563 0.6386 0.1697 0.084 Uiso 1 1 calc R . .
H44 H 0.8045 0.5994 0.1784 0.084 Uiso 1 1 calc R . .
H45 H 0.8047 0.6286 0.1475 0.084 Uiso 1 1 calc R . .
C16 C 0.8213(6) 0.8441(5) 0.2804(3) 0.043(4) Uani 1 1 d . B .
C17 C 0.8698(6) 0.8631(5) 0.2618(4) 0.054(4) Uani 1 1 d DU . .
H46 H 0.9041 0.8475 0.2693 0.065 Uiso 1 1 calc R B .
C18 C 0.8742(9) 0.9284(7) 0.2594(5) 0.087(7) Uani 1 1 d D B .
C19 C 0.7725(6) 0.8734(6) 0.2725(4) 0.060(5) Uani 1 1 d . . .
H47 H 0.7422 0.8597 0.2839 0.090 Uiso 1 1 calc R B .
H48 H 0.7652 0.8686 0.2518 0.090 Uiso 1 1 calc R . .
H49 H 0.7774 0.9117 0.2767 0.090 Uiso 1 1 calc R . .
C20 C 0.8305(6) 0.8495(6) 0.3146(4) 0.067(5) Uani 1 1 d . . .
H50 H 0.8630 0.8299 0.3201 0.101 Uiso 1 1 calc R B .
H51 H 0.7996 0.8346 0.3249 0.101 Uiso 1 1 calc R . .
H52 H 0.8347 0.8875 0.3197 0.101 Uiso 1 1 calc R . .
C21 C 0.9778(5) 0.6593(5) 0.2649(3) 0.032(3) Uani 1 1 d U . .
C22 C 1.0219(6) 0.6598(6) 0.2887(3) 0.047(4) Uani 1 1 d . . .
H53 H 1.0080 0.6846 0.3040 0.056 Uiso 1 1 calc R . .
C23 C 1.0741(7) 0.6833(7) 0.2795(4) 0.060(4) Uani 1 1 d U . .
C24 C 0.9926(5) 0.6213(5) 0.2418(3) 0.039(3) Uani 1 1 d . . .
H54 H 0.9998 0.5860 0.2503 0.058 Uiso 1 1 calc R . .
H55 H 1.0249 0.6342 0.2318 0.058 Uiso 1 1 calc R . .
H56 H 0.9631 0.6184 0.2278 0.058 Uiso 1 1 calc R . .
C25 C 0.9670(6) 0.7129(5) 0.2515(3) 0.051(4) Uani 1 1 d . . .
H57 H 0.9577 0.7387 0.2667 0.077 Uiso 1 1 calc R . .
H58 H 0.9370 0.7098 0.2378 0.077 Uiso 1 1 calc R . .
H59 H 0.9990 0.7253 0.2412 0.077 Uiso 1 1 calc R . .
C26 C 0.8990(5) 0.4759(5) 0.3496(3) 0.025(3) Uani 1 1 d . . .
C27 C 0.9528(5) 0.4612(5) 0.3372(3) 0.030(3) Uani 1 1 d . . .
H60 H 0.9470 0.4484 0.3168 0.036 Uiso 1 1 calc R . .
C28 C 0.9816(5) 0.4155(6) 0.3543(3) 0.036(3) Uani 1 1 d U . .
C29 C 0.9029(5) 0.4964(6) 0.3801(3) 0.039(3) Uani 1 1 d . . .
H61 H 0.9301 0.5247 0.3810 0.058 Uiso 1 1 calc R . .
H62 H 0.9132 0.4669 0.3930 0.058 Uiso 1 1 calc R . .
H63 H 0.8681 0.5109 0.3861 0.058 Uiso 1 1 calc R . .
C30 C 0.8574(5) 0.4314(5) 0.3468(3) 0.040(3) Uani 1 1 d . . .
H64 H 0.8558 0.4193 0.3266 0.060 Uiso 1 1 calc R . .
H65 H 0.8222 0.4451 0.3527 0.060 Uiso 1 1 calc R . .
H66 H 0.8675 0.4013 0.3593 0.060 Uiso 1 1 calc R . .
C31 C 0.6919(5) 0.4144(5) 0.2901(3) 0.033(3) Uani 1 1 d . . .
C32 C 0.6965(5) 0.3764(5) 0.3156(3) 0.032(3) Uani 1 1 d . . .
H67 H 0.7355 0.3748 0.3207 0.039 Uiso 1 1 calc R . .
C33 C 0.6798(6) 0.3185(5) 0.3077(3) 0.039(3) Uani 1 1 d . . .
C34 C 0.6336(5) 0.4185(5) 0.2817(3) 0.039(3) Uani 1 1 d . . .
H68 H 0.6297 0.4436 0.2654 0.059 Uiso 1 1 calc R . .
H69 H 0.6127 0.4314 0.2983 0.059 Uiso 1 1 calc R . .
H70 H 0.6204 0.3830 0.2758 0.059 Uiso 1 1 calc R . .
C35 C 0.7255(5) 0.3991(5) 0.2647(3) 0.039(3) Uani 1 1 d . . .
H71 H 0.7631 0.3961 0.2707 0.058 Uiso 1 1 calc R . .
H72 H 0.7224 0.4266 0.2495 0.058 Uiso 1 1 calc R . .
H73 H 0.7133 0.3645 0.2570 0.058 Uiso 1 1 calc R . .
C36 C 0.7106(5) 0.5539(5) 0.4015(3) 0.032(3) Uani 1 1 d . . .
C37 C 0.6583(5) 0.5253(6) 0.4077(3) 0.043(4) Uani 1 1 d . . .
H74 H 0.6287 0.5489 0.4005 0.052 Uiso 1 1 calc R . .
C38 C 0.6484(8) 0.5160(10) 0.4411(4) 0.093(8) Uani 1 1 d . . .
C39 C 0.7607(5) 0.5230(5) 0.4102(3) 0.040(4) Uani 1 1 d . . .
H75 H 0.7600 0.4874 0.4012 0.060 Uiso 1 1 calc R . .
H76 H 0.7618 0.5192 0.4314 0.060 Uiso 1 1 calc R . .
H77 H 0.7926 0.5425 0.4036 0.060 Uiso 1 1 calc R . .
C40 C 0.7119(5) 0.6106(5) 0.4151(3) 0.041(4) Uani 1 1 d . . .
H78 H 0.6804 0.6309 0.4086 0.061 Uiso 1 1 calc R . .
H79 H 0.7446 0.6292 0.4089 0.061 Uiso 1 1 calc R . .
H80 H 0.7114 0.6076 0.4363 0.061 Uiso 1 1 calc R . .
C41 C 0.5414(5) 0.5776(5) 0.3058(3) 0.028(3) Uani 1 1 d . . .
C42 C 0.4997(5) 0.6195(5) 0.3111(3) 0.032(3) Uani 1 1 d . . .
H81 H 0.5115 0.6402 0.3285 0.039 Uiso 1 1 calc R . .
C43 C 0.4469(6) 0.5970(6) 0.3179(4) 0.057(5) Uani 1 1 d . . .
C44 C 0.5292(5) 0.5446(5) 0.2791(3) 0.031(3) Uani 1 1 d . . .
H82 H 0.5574 0.5176 0.2764 0.047 Uiso 1 1 calc R . .
H83 H 0.5277 0.5681 0.2620 0.047 Uiso 1 1 calc R . .
H84 H 0.4945 0.5266 0.2815 0.047 Uiso 1 1 calc R . .
C45 C 0.5526(5) 0.5430(5) 0.3314(3) 0.032(3) Uani 1 1 d . . .
H85 H 0.5806 0.5170 0.3264 0.048 Uiso 1 1 calc R . .
H86 H 0.5199 0.5240 0.3370 0.048 Uiso 1 1 calc R . .
H87 H 0.5648 0.5654 0.3476 0.048 Uiso 1 1 calc R . .
C46 C 0.6300(5) 0.7743(5) 0.2335(3) 0.038(4) Uani 1 1 d . . .
C47 C 0.5759(5) 0.7558(5) 0.2200(3) 0.033(3) Uani 1 1 d . . .
H88 H 0.5837 0.7244 0.2072 0.040 Uiso 1 1 calc R . .
C48 C 0.5504(5) 0.8003(4) 0.2006(3) 0.025(3) Uani 1 1 d . . .
C49 C 0.6201(5) 0.8235(5) 0.2529(3) 0.037(4) Uani 1 1 d . . .
H89 H 0.5915 0.8154 0.2668 0.056 Uiso 1 1 calc R . .
H90 H 0.6095 0.8540 0.2408 0.056 Uiso 1 1 calc R . .
H91 H 0.6532 0.8323 0.2634 0.056 Uiso 1 1 calc R . .
C50 C 0.6732(5) 0.7837(5) 0.2106(3) 0.043(4) Uani 1 1 d . . .
H92 H 0.6776 0.7513 0.1988 0.064 Uiso 1 1 calc R . .
H93 H 0.7073 0.7923 0.2202 0.064 Uiso 1 1 calc R . .
H94 H 0.6626 0.8137 0.1981 0.064 Uiso 1 1 calc R . .
C51 C 0.6552(4) 0.7876(5) 0.3502(3) 0.027(3) Uani 1 1 d U . .
C52 C 0.6549(4) 0.7954(5) 0.3834(3) 0.028(3) Uani 1 1 d . . .
H95 H 0.6383 0.7632 0.3927 0.034 Uiso 1 1 calc R . .
C53 C 0.6235(6) 0.8463(5) 0.3930(3) 0.036(3) Uani 1 1 d . . .
C54 C 0.6752(6) 0.8367(5) 0.3351(3) 0.046(4) Uani 1 1 d . . .
H96 H 0.6501 0.8663 0.3383 0.069 Uiso 1 1 calc R . .
H97 H 0.6782 0.8295 0.3142 0.069 Uiso 1 1 calc R . .
H98 H 0.7105 0.8464 0.3429 0.069 Uiso 1 1 calc R . .
C55 C 0.6013(5) 0.7727(5) 0.3359(3) 0.044(4) Uani 1 1 d . . .
H99 H 0.5746 0.8003 0.3404 0.066 Uiso 1 1 calc R . .
H100 H 0.5890 0.7380 0.3435 0.066 Uiso 1 1 calc R . .
H101 H 0.6061 0.7702 0.3148 0.066 Uiso 1 1 calc R . .
C56 C 0.8781(5) 0.6893(5) 0.3871(3) 0.040(4) Uani 1 1 d . . .
C57 C 0.8820(5) 0.7457(5) 0.3954(3) 0.046(4) Uani 1 1 d . . .
H102 H 0.8933 0.7664 0.3778 0.055 Uiso 1 1 calc R . .
C58 C 0.9228(8) 0.7559(6) 0.4189(4) 0.061(5) Uani 1 1 d . . .
C59 C 0.8623(6) 0.6521(5) 0.4105(3) 0.044(4) Uani 1 1 d . . .
H103 H 0.8613 0.6154 0.4029 0.066 Uiso 1 1 calc R . .
H104 H 0.8266 0.6619 0.4177 0.066 Uiso 1 1 calc R . .
H105 H 0.8883 0.6542 0.4264 0.066 Uiso 1 1 calc R . .
C60 C 0.9306(5) 0.6700(5) 0.3738(3) 0.040(4) Uani 1 1 d . . .
H106 H 0.9268 0.6324 0.3679 0.060 Uiso 1 1 calc R . .
H107 H 0.9594 0.6731 0.3882 0.060 Uiso 1 1 calc R . .
H108 H 0.9392 0.6919 0.3568 0.060 Uiso 1 1 calc R . .
O25 O 0.9495(5) 0.7794(5) 0.3210(3) 0.084(4) Uani 1 1 d . . .
O26 O 0.5856(4) 0.6525(4) 0.3883(2) 0.051(3) Uani 1 1 d . . .
La1 La 0.57793(3) 0.87786(3) 0.138178(17) 0.03105(19) Uani 1 1 d . . .
La2 La 0.61403(5) 0.61403(5) 0.5000 0.0812(5) Uani 1 2 d SD . .
La3 La 0.86655(18) 1.13345(18) 0.2500 0.1140(19) Uiso 0.36 2 d SP A .
La4 La 0.8949(4) 1.0478(4) 0.2736(2) 0.115(3) Uiso 0.17 1 d P B .
La5 La 0.8426(6) 1.1017(7) 0.3043(3) 0.176(6) Uiso 0.15 1 d P C .
O27 O 0.5832(5) 0.9302(4) 0.1890(2) 0.057(3) Uani 1 1 d . . .
O28 O 0.6593(5) 0.9103(5) 0.1665(4) 0.105(5) Uani 1 1 d . . .
C61 C 0.6297(8) 0.9299(9) 0.1902(5) 0.081(7) Uani 1 1 d . . .
C62 C 0.6665(9) 0.9540(8) 0.2160(5) 0.117(9) Uani 1 1 d . . .
H109 H 0.7045 0.9490 0.2112 0.175 Uiso 1 1 calc R . .
H110 H 0.6583 0.9354 0.2342 0.175 Uiso 1 1 calc R . .
H111 H 0.6590 0.9924 0.2183 0.175 Uiso 1 1 calc R . .
O29 O 0.5007(3) 0.8874(3) 0.10221(19) 0.040(2) Uani 1 1 d . . .
O30 O 0.4845(3) 0.8889(3) 0.16514(18) 0.033(2) Uani 1 1 d . . .
O31 O 0.6631(5) 0.8193(5) 0.1331(3) 0.087(4) Uani 1 1 d . . .
O32 O 0.5481(7) 0.7877(4) 0.1180(3) 0.116(6) Uani 1 1 d . . .
O33 O 0.7136(5) 0.6315(6) 0.4874(3) 0.101(5) Uani 1 1 d . . .
O34 O 0.6150(6) 0.6713(6) 0.4518(3) 0.108(5) Uani 1 1 d . . .
O35 O 0.5209(6) 0.6605(7) 0.4880(3) 0.123(6) Uani 1 1 d . . .
O36 O 0.54071(15) 0.54071(15) 0.5000 0.129(10) Uiso 1 2 d SPD . .
O37 O 0.5300(4) 0.9283(4) 0.3616(2) 0.050(3) Uiso 1 1 d . . .
O38 O 0.5206(4) 0.7409(4) 0.3891(2) 0.069(3) Uiso 1 1 d . . .
O39 O 0.7832(5) 0.4832(5) 0.1250(2) 0.076(3) Uiso 1 1 d . . .
O40 O 0.5240(4) 0.4638(4) 0.0973(2) 0.070(3) Uiso 1 1 d . . .
O41 O 0.8473(5) 0.7729(5) 0.4918(2) 0.077(4) Uiso 1 1 d . . .
O42 O 0.9968(4) 0.6878(4) 0.4621(2) 0.062(3) Uiso 1 1 d . . .
O43 O 0.5050(5) 0.6060(4) 0.1281(2) 0.071(3) Uiso 1 1 d . . .
O44 O 0.7428(5) 0.3685(5) 0.1289(3) 0.096(4) Uiso 1 1 d . . .
O45 O 0.5005(6) 0.5847(6) 0.3950(4) 0.124(5) Uiso 1 1 d . . .
O46 O 0.5062(6) 0.9333(5) 0.2357(3) 0.101(4) Uiso 1 1 d . . .
O47 O 0.7710(6) 0.7148(6) 0.4660(3) 0.106(5) Uiso 1 1 d . . .
O48 O 0.6435(6) 0.3877(6) 0.0983(3) 0.115(5) Uiso 1 1 d . . .
O49 O 0.5028(7) 0.6533(7) 0.0783(4) 0.138(6) Uiso 1 1 d . . .
O50 O 0.7069(7) 0.8041(7) 0.4570(4) 0.145(6) Uiso 1 1 d . . .
O51 O 0.6348(7) 0.7537(7) 0.0745(4) 0.146(6) Uiso 1 1 d . . .
O52 O 0.9164(7) 0.3200(7) 0.3062(4) 0.139(6) Uiso 1 1 d . . .
O53 O 0.5390(7) 0.6971(7) 0.1527(4) 0.139(6) Uiso 1 1 d . . .
O54 O 0.8124(7) 0.2888(7) 0.3112(4) 0.142(6) Uiso 1 1 d . . .
O55 O 0.5483(7) 0.9180(8) 0.2976(4) 0.152(7) Uiso 1 1 d . . .
O56 O 0.4640(9) 0.6809(9) 0.1994(5) 0.189(9) Uiso 1 1 d . . .
O57 O 0.6890(6) 0.8075(6) 0.0329(3) 0.122(5) Uiso 1 1 d . . .
O58 O 0.6526(10) 0.9495(9) 0.2898(5) 0.080(7) Uiso 0.50 1 d P . .
O59 O 0.7942(12) 1.0529(12) 0.2564(7) 0.117(10) Uiso 0.50 1 d P A 1
O60 O 0.6560(13) 0.7052(13) 0.1501(7) 0.126(11) Uiso 0.50 1 d P . .
O61 O 0.4711(8) 0.7659(8) 0.0793(4) 0.054(5) Uiso 0.50 1 d P . .
O62 O 0.4258(9) 0.7560(9) 0.1295(5) 0.075(7) Uiso 0.50 1 d P D 1
O63 O 0.7633(9) 0.8816(9) 0.1899(5) 0.073(7) Uiso 0.50 1 d P . .
O64 O 0.6428(11) 0.6189(11) 0.1074(6) 0.102(9) Uiso 0.50 1 d P . .
O65 O 0.8352(10) 0.8806(10) 0.3893(5) 0.087(8) Uiso 0.50 1 d P . .
O66 O 0.5181(10) 0.4630(10) 0.4613(5) 0.081(7) Uiso 0.50 1 d P . .
O67 O 0.7196(11) 0.5454(11) 0.0830(6) 0.095(8) Uiso 0.50 1 d P . .
O68 O 0.8483(12) 1.1877(12) 0.2761(7) 0.118(10) Uiso 0.50 1 d P C 3

loop_
_atom_site_aniso_label
_atom_site_aniso_U_11
_atom_site_aniso_U_22
_atom_site_aniso_U_33
_atom_site_aniso_U_23
_atom_site_aniso_U_13
_atom_site_aniso_U_12
Ag1 0.0440(7) 0.0299(6) 0.0567(8) -0.0034(5) 0.0163(6) -0.0007(5)
Ag2 0.0365(6) 0.0309(6) 0.0368(6) -0.0027(5) 0.0045(5) 0.0000(4)
Ag3 0.0328(6) 0.0522(7) 0.0368(6) 0.0004(5) -0.0063(5) -0.0026(5)
Ag4 0.0272(5) 0.0245(5) 0.0412(6) -0.0023(5) 0.0014(5) 0.0017(4)
Ag5 0.0296(6) 0.0271(5) 0.0368(6) -0.0006(5) -0.0005(5) 0.0034(4)
Ag6 0.0595(8) 0.0665(9) 0.0486(8) 0.0023(6) 0.0072(6) 0.0289(6)
Ag7 0.0238(5) 0.0364(6) 0.0375(6) -0.0029(5) 0.0004(5) 0.0000(4)
Ag8 0.0302(6) 0.0236(5) 0.0378(6) 0.0020(4) -0.0029(5) 0.0013(4)
Pd1 0.0260(6) 0.0261(5) 0.0323(6) -0.0046(4) -0.0011(4) -0.0001(4)
Pd2 0.0493(7) 0.0298(6) 0.0534(8) 0.0054(6) 0.0221(6) -0.0019(5)
Pd3 0.0213(5) 0.0274(6) 0.0345(6) -0.0001(5) 0.0011(4) -0.0003(4)
Pd4 0.0251(6) 0.0206(5) 0.0435(7) 0.0007(5) -0.0055(5) 0.0019(4)
Pd5 0.0241(5) 0.0202(5) 0.0324(6) 0.0039(4) 0.0002(4) 0.0047(4)
Pd6 0.0160(5) 0.0273(5) 0.0409(6) -0.0099(4) -0.0009(4) 0.0029(4)
Cl1 0.0255(16) 0.0225(15) 0.0282(17) -0.0030(13) 0.0022(13) 0.0027(12)
S1 0.0224(17) 0.0250(17) 0.039(2) -0.0037(14) 0.0004(14) -0.0016(13)
S2 0.0265(18) 0.0317(18) 0.0318(19) -0.0086(15) -0.0045(15) 0.0069(14)
S3 0.041(2) 0.0306(19) 0.037(2) 0.0052(16) 0.0087(16) 0.0016(15)
S4 0.0333(19) 0.0290(19) 0.048(2) 0.0012(17) 0.0093(17) -0.0003(15)
S5 0.0284(19) 0.034(2) 0.043(2) 0.0014(16) 0.0024(16) 0.0024(14)
S6 0.0175(16) 0.0293(18) 0.0312(19) 0.0001(14) -0.0006(14) 0.0028(13)
S7 0.0238(18) 0.0259(18) 0.046(2) -0.0037(16) -0.0066(15) 0.0018(13)
S8 0.0247(17) 0.0218(17) 0.0309(18) 0.0006(14) 0.0016(14) 0.0038(13)
S9 0.0248(17) 0.0198(17) 0.0325(18) 0.0036(14) 0.0009(14) 0.0019(13)
S10 0.0278(18) 0.0225(17) 0.033(2) 0.0062(14) -0.0043(15) 0.0038(13)
S11 0.0239(17) 0.0207(16) 0.0320(19) -0.0037(14) 0.0011(14) 0.0035(12)
S12 0.0235(18) 0.0324(19) 0.045(2) -0.0109(16) -0.0029(15) 0.0072(14)
O1 0.056(7) 0.050(7) 0.054(7) -0.009(6) -0.012(5) -0.004(6)
O2 0.044(6) 0.060(7) 0.075(8) 0.000(6) -0.016(6) 0.016(5)
O3 0.060(6) 0.034(5) 0.022(5) -0.006(4) 0.009(5) -0.005(5)
O4 0.088(9) 0.080(9) 0.074(9) -0.032(7) -0.013(7) 0.045(7)
O5 0.088(10) 0.064(9) 0.084(10) 0.028(7) 0.042(8) -0.016(7)
O6 0.192(18) 0.155(16) 0.043(9) 0.049(10) 0.003(10) 0.040(14)
O7 0.25(2) 0.047(9) 0.149(17) 0.043(10) -0.003(15) -0.010(11)
O8 0.141(14) 0.104(12) 0.185(17) -0.077(12) 0.089(13) -0.085(11)
O9 0.038(7) 0.118(11) 0.073(8) 0.023(8) 0.010(6) -0.026(7)
O10 0.113(8) 0.084(7) 0.116(8) 0.000(7) 0.003(7) -0.052(7)
O11 0.029(5) 0.034(5) 0.045(6) -0.006(4) 0.005(4) 0.005(4)
O12 0.033(6) 0.031(6) 0.088(8) 0.015(5) -0.008(5) -0.006(4)
O13 0.038(6) 0.030(6) 0.086(8) -0.005(5) 0.004(6) -0.007(4)
O14 0.053(7) 0.017(5) 0.085(8) -0.003(5) -0.002(6) 0.006(4)
O15 0.094(8) 0.121(8) 0.110(8) 0.032(7) 0.003(7) -0.027(7)
O16 0.204(18) 0.152(15) 0.028(7) -0.040(9) 0.039(9) -0.121(14)
O17 0.039(7) 0.058(7) 0.098(9) 0.019(7) 0.005(7) -0.001(5)
O18 0.049(7) 0.079(9) 0.090(9) 0.012(7) 0.026(7) -0.013(6)
O19 0.049(6) 0.031(5) 0.030(5) 0.007(4) -0.003(5) 0.013(4)
O20 0.035(5) 0.046(6) 0.032(5) 0.019(4) -0.002(4) 0.010(4)
O21 0.039(6) 0.029(6) 0.069(7) -0.031(5) -0.006(5) 0.000(4)
O22 0.016(5) 0.040(6) 0.067(7) -0.004(5) 0.013(4) 0.010(4)
O23 0.048(7) 0.132(12) 0.096(10) -0.044(9) -0.043(7) -0.009(7)
O24 0.017(6) 0.036(6) 0.153(12) -0.006(6) -0.021(6) 0.010(4)
N1 0.039(7) 0.044(7) 0.033(7) -0.017(5) -0.012(5) 0.008(6)
N2 0.033(6) 0.027(6) 0.037(6) -0.026(5) -0.003(5) -0.009(5)
N3 0.113(12) 0.029(7) 0.052(9) 0.003(6) 0.018(8) -0.020(7)
N4 0.054(8) 0.041(7) 0.056(8) 0.002(6) 0.029(7) -0.013(6)
N5 0.016(5) 0.022(6) 0.066(8) 0.006(5) -0.006(5) -0.007(4)
N6 0.021(6) 0.028(6) 0.029(6) 0.006(5) 0.006(4) -0.004(4)
N7 0.036(6) 0.025(6) 0.030(7) 0.008(5) -0.011(5) 0.000(5)
N8 0.050(8) 0.040(7) 0.065(9) 0.011(7) -0.014(7) -0.016(6)
N9 0.036(7) 0.031(7) 0.051(8) -0.003(6) 0.011(6) 0.020(5)
N10 0.023(6) 0.022(6) 0.040(7) 0.004(5) 0.008(5) 0.004(4)
N11 0.018(6) 0.045(7) 0.034(7) -0.004(5) 0.000(5) 0.005(5)
N12 0.020(6) 0.045(7) 0.091(10) -0.035(7) -0.012(6) 0.019(5)
C1 0.035(8) 0.033(8) 0.034(8) -0.010(6) -0.008(6) 0.010(6)
C2 0.047(9) 0.039(8) 0.027(8) 0.013(6) -0.015(7) -0.013(7)
C3 0.027(8) 0.075(12) 0.034(9) -0.013(9) 0.004(7) 0.017(8)
C4 0.037(9) 0.061(10) 0.036(9) -0.001(8) 0.006(7) -0.003(7)
C5 0.041(10) 0.064(11) 0.080(12) 0.015(9) -0.021(9) 0.017(8)
C6 0.034(8) 0.029(8) 0.042(9) -0.004(6) 0.000(7) 0.013(6)
C7 0.047(9) 0.034(8) 0.027(8) -0.010(6) -0.002(7) 0.000(6)
C8 0.023(8) 0.029(8) 0.087(14) -0.004(8) 0.013(8) 0.007(6)
C9 0.032(8) 0.052(10) 0.056(10) -0.004(8) 0.016(7) -0.004(7)
C10 0.022(8) 0.100(14) 0.065(12) -0.034(10) -0.002(8) 0.021(8)
C11 0.042(8) 0.032(8) 0.026(8) 0.005(6) 0.011(6) -0.001(6)
C12 0.093(14) 0.096(15) 0.027(9) 0.017(10) 0.022(9) 0.028(11)
C13 0.15(2) 0.063(14) 0.032(12) -0.004(10) -0.002(14) 0.048(15)
C14 0.044(9) 0.026(8) 0.046(9) -0.005(6) 0.025(7) -0.003(6)
C15 0.067(11) 0.065(11) 0.036(9) 0.014(8) 0.025(8) 0.006(9)
C16 0.048(9) 0.025(7) 0.056(10) 0.006(7) 0.019(8) -0.012(7)
C17 0.049(7) 0.039(7) 0.075(8) 0.001(6) 0.009(7) -0.019(6)
C18 0.083(15) 0.063(15) 0.11(2) -0.055(14) 0.023(14) -0.013(12)
C19 0.042(9) 0.041(9) 0.096(13) 0.014(9) 0.022(9) 0.003(7)
C20 0.041(10) 0.059(11) 0.102(15) -0.046(10) 0.016(9) -0.019(8)
C21 0.039(6) 0.024(6) 0.034(6) -0.016(5) 0.003(5) -0.009(5)
C22 0.043(9) 0.043(9) 0.055(10) 0.002(8) 0.002(8) -0.010(7)
C23 0.059(8) 0.060(8) 0.062(8) 0.001(7) 0.005(7) -0.030(7)
C24 0.026(8) 0.048(9) 0.041(9) -0.010(7) 0.001(6) -0.010(6)
C25 0.055(10) 0.035(9) 0.064(10) 0.028(8) 0.019(8) 0.006(7)
C26 0.028(7) 0.027(7) 0.020(7) 0.007(6) -0.003(6) -0.004(5)
C27 0.042(8) 0.030(7) 0.019(7) 0.006(6) 0.006(6) -0.002(6)
C28 0.016(6) 0.047(7) 0.046(7) -0.001(6) 0.008(5) -0.001(5)
C29 0.020(7) 0.056(9) 0.040(9) 0.002(7) 0.000(6) -0.002(6)
C30 0.019(7) 0.045(9) 0.056(10) 0.010(7) 0.002(7) -0.011(6)
C31 0.035(8) 0.014(7) 0.051(9) 0.002(6) 0.006(7) 0.009(5)
C32 0.030(7) 0.031(8) 0.036(8) 0.017(6) -0.018(6) 0.001(6)
C33 0.033(9) 0.030(8) 0.055(10) -0.015(7) -0.014(7) 0.009(7)
C34 0.040(9) 0.027(8) 0.050(9) -0.001(7) -0.005(7) -0.003(6)
C35 0.050(9) 0.021(7) 0.045(9) 0.004(6) 0.006(7) 0.003(6)
C36 0.031(8) 0.026(7) 0.039(8) -0.001(6) 0.009(6) -0.014(6)
C37 0.032(8) 0.062(10) 0.036(9) 0.012(8) 0.008(7) 0.009(7)
C38 0.093(16) 0.13(2) 0.058(14) 0.053(14) -0.027(12) -0.085(15)
C39 0.034(8) 0.051(9) 0.036(8) 0.011(7) -0.003(6) 0.019(7)
C40 0.032(8) 0.049(9) 0.041(9) -0.017(7) 0.004(6) -0.008(7)
C41 0.034(7) 0.019(7) 0.030(8) 0.009(6) 0.017(6) -0.001(5)
C42 0.024(7) 0.031(8) 0.042(8) 0.004(6) 0.014(6) 0.008(6)
C43 0.030(9) 0.051(10) 0.090(15) 0.001(10) -0.015(10) 0.019(8)
C44 0.031(8) 0.025(7) 0.037(8) 0.001(6) -0.011(6) 0.001(6)
C45 0.029(8) 0.038(8) 0.030(8) -0.007(6) -0.007(6) 0.000(6)
C46 0.030(8) 0.041(8) 0.044(9) 0.027(7) -0.003(7) 0.011(6)
C47 0.018(7) 0.047(9) 0.035(8) -0.006(6) -0.006(6) 0.004(6)
C48 0.022(7) 0.009(6) 0.043(9) 0.000(6) -0.005(6) 0.004(5)
C49 0.056(9) 0.023(7) 0.033(8) -0.010(6) -0.036(7) 0.017(6)
C50 0.030(8) 0.044(9) 0.055(10) 0.023(7) 0.004(7) -0.006(6)
C51 0.020(6) 0.030(6) 0.031(6) -0.003(5) -0.005(5) 0.018(5)
C52 0.014(6) 0.037(8) 0.034(8) 0.005(6) 0.004(6) 0.010(5)
C53 0.046(9) 0.029(8) 0.033(8) 0.011(6) 0.017(7) 0.011(7)
C54 0.051(9) 0.024(8) 0.063(10) 0.020(7) 0.022(8) 0.003(7)
C55 0.023(7) 0.027(8) 0.082(11) -0.023(7) -0.011(7) 0.007(6)
C56 0.022(7) 0.032(8) 0.066(10) -0.018(7) -0.017(7) 0.005(6)
C57 0.024(8) 0.039(9) 0.073(11) -0.033(8) -0.009(7) 0.005(6)
C58 0.071(14) 0.054(11) 0.057(12) -0.043(9) -0.025(10) 0.032(9)
C59 0.049(9) 0.044(9) 0.039(9) 0.009(7) -0.018(7) -0.003(7)
C60 0.030(8) 0.039(8) 0.051(9) -0.005(7) 0.006(7) 0.015(6)
O25 0.063(8) 0.072(9) 0.116(11) 0.022(8) -0.014(7) -0.006(6)
O26 0.041(6) 0.050(6) 0.061(7) 0.012(5) 0.023(5) 0.017(5)
La1 0.0337(5) 0.0218(4) 0.0377(5) 0.0029(3) 0.0020(4) 0.0019(3)
La2 0.0800(7) 0.0800(7) 0.0836(12) 0.0024(7) -0.0024(7) 0.0039(9)
O27 0.075(9) 0.048(6) 0.047(7) 0.011(5) -0.023(6) -0.012(6)
O28 0.060(9) 0.072(9) 0.184(16) 0.053(10) -0.055(10) -0.028(7)
C61 0.034(11) 0.124(18) 0.086(16) 0.057(14) 0.008(11) -0.003(12)
C62 0.14(2) 0.067(14) 0.14(2) 0.007(14) -0.070(18) -0.028(14)
O29 0.034(5) 0.042(6) 0.043(6) -0.001(5) -0.013(4) -0.001(4)
O30 0.026(5) 0.033(5) 0.039(5) 0.001(4) -0.012(4) 0.008(4)
O31 0.096(10) 0.063(8) 0.101(10) 0.009(7) 0.039(8) 0.033(7)
O32 0.238(17) 0.029(7) 0.081(9) 0.004(6) -0.092(11) -0.008(8)
O33 0.087(10) 0.127(12) 0.090(10) -0.033(9) -0.005(8) 0.025(8)
O34 0.101(11) 0.121(12) 0.104(11) -0.031(9) 0.021(9) -0.005(9)
O35 0.091(11) 0.176(16) 0.102(12) 0.021(11) 0.009(9) 0.069(11)

loop_
_atom_type_symbol
_atom_type_description
_atom_type_scat_dispersion_real
_atom_type_scat_dispersion_imag
_atom_type_scat_source
C C 0.0033 0.0016 'International Tables Vol C Tables 4.2.6.8 and 6.1.1.4'
H H 0.0000 0.0000 'International Tables Vol C Tables 4.2.6.8 and 6.1.1.4'
N N 0.0061 0.0033 'International Tables Vol C Tables 4.2.6.8 and 6.1.1.4'
O O 0.0106 0.0060 'International Tables Vol C Tables 4.2.6.8 and 6.1.1.4'
S S 0.1246 0.1234 'International Tables Vol C Tables 4.2.6.8 and 6.1.1.4'
Pd Pd -0.9988 1.0072 'International Tables Vol C Tables 4.2.6.8 and 6.1.1.4'
Ag Ag -0.8971 1.1015 'International Tables Vol C Tables 4.2.6.8 and 6.1.1.4'
La La -0.2871 2.4523 'International Tables Vol C Tables 4.2.6.8 and 6.1.1.4'
Cl Cl 0.1484 0.1585 'International Tables Vol C Tables 4.2.6.8 and 6.1.1.4'

loop_
_geom_angle_atom_site_label_1
_geom_angle_atom_site_label_2
_geom_angle_atom_site_label_3
_geom_angle
_geom_angle_site_symmetry_1
_geom_angle_site_symmetry_3
S10 Ag1 S3 119.48(11) . .
S10 Ag1 S1 123.58(11) . .
S3 Ag1 S1 114.81(11) . .
S10 Ag1 Ag4 86.20(8) . .
S3 Ag1 Ag4 125.68(9) . .
S1 Ag1 Ag4 48.76(8) . .
S5 Ag2 S2 124.11(11) . .
S5 Ag2 S3 116.75(12) . .
S2 Ag2 S3 118.35(11) . .
S5 Ag2 Cl1 93.69(10) . .
S2 Ag2 Cl1 95.57(10) . .
S3 Ag2 Cl1 89.33(10) . .
S2 Ag3 S6 122.97(11) . .
S2 Ag3 S7 114.22(11) . .
S6 Ag3 S7 119.70(11) . .
S9 Ag4 S1 125.58(10) . .
S9 Ag4 S7 116.91(11) . .
S1 Ag4 S7 116.54(11) . .
S9 Ag4 Cl1 94.77(9) . .
S1 Ag4 Cl1 95.00(10) . .
S7 Ag4 Cl1 89.63(10) . .
S9 Ag4 Ag1 93.84(7) . .
S1 Ag4 Ag1 47.12(7) . .
S7 Ag4 Ag1 140.21(8) . .
Cl1 Ag4 Ag1 61.67(7) . .
S4 Ag5 S11 122.99(11) . .
S4 Ag5 S10 123.78(12) . .
S11 Ag5 S10 111.53(11) . .
S4 Ag5 Cl1 96.11(10) . .
S11 Ag5 Cl1 94.09(9) . .
S10 Ag5 Cl1 92.53(9) . .
S4 Ag6 S12 117.75(11) . .
S4 Ag6 S5 111.60(12) . .
S12 Ag6 S5 112.95(11) . .
S4 Ag6 O25 99.9(3) . .
S12 Ag6 O25 109.3(3) . .
S5 Ag6 O25 103.5(3) . .
S8 Ag7 S12 116.04(10) . .
S8 Ag7 S6 126.63(10) . .
S12 Ag7 S6 116.10(10) . .
S8 Ag7 Cl1 93.09(10) . .
S12 Ag7 Cl1 91.76(10) . .
S6 Ag7 Cl1 95.96(10) . .
O26 Ag8 S11 104.9(2) . .
O26 Ag8 S8 105.6(2) . .
S11 Ag8 S8 114.54(10) . .
O26 Ag8 S9 113.4(2) . .
S11 Ag8 S9 111.15(10) . .
S8 Ag8 S9 107.24(10) . .
N1 Pd1 N2 92.3(4) . .
N1 Pd1 S1 84.4(3) . .
N2 Pd1 S1 174.7(3) . .
N1 Pd1 S2 175.1(3) . .
N2 Pd1 S2 85.1(3) . .
S1 Pd1 S2 98.52(12) . .
N3 Pd2 N4 91.9(5) . .
N3 Pd2 S3 85.9(3) . .
N4 Pd2 S3 174.5(3) . .
N3 Pd2 S4 171.9(4) . .
N4 Pd2 S4 86.5(3) . .
S3 Pd2 S4 96.39(13) . .
N5 Pd3 N6 92.9(4) . .
N5 Pd3 S6 175.6(3) . .
N6 Pd3 S6 84.6(3) . .
N5 Pd3 S5 86.6(3) . .
N6 Pd3 S5 176.8(3) . .
S6 Pd3 S5 96.11(12) . .
N7 Pd4 N8 91.9(4) . .
N7 Pd4 S7 86.7(3) . .
N8 Pd4 S7 177.6(3) . .
N7 Pd4 S8 173.8(3) . .
N8 Pd4 S8 86.1(3) . .
S7 Pd4 S8 95.45(12) . .
N10 Pd5 N9 93.3(4) . .
N10 Pd5 S10 85.3(3) . .
N9 Pd5 S10 176.0(3) . .
N10 Pd5 S9 175.1(3) . .
N9 Pd5 S9 85.8(3) . .
S10 Pd5 S9 95.95(11) . .
N12 Pd6 N11 92.5(4) . .
N12 Pd6 S11 176.6(4) . .
N11 Pd6 S11 85.4(3) . .
N12 Pd6 S12 85.2(3) . .
N11 Pd6 S12 177.7(3) . .
S11 Pd6 S12 96.85(11) . .
Ag4 Cl1 Ag2 109.80(10) . .
Ag4 Cl1 Ag7 109.30(10) . .
Ag2 Cl1 Ag7 108.30(10) . .
Ag4 Cl1 Ag5 109.54(10) . .
Ag2 Cl1 Ag5 109.50(10) . .
Ag7 Cl1 Ag5 110.40(10) . .
C1 S1 Pd1 100.0(4) . .
C1 S1 Ag1 117.0(4) . .
Pd1 S1 Ag1 126.70(14) . .
C1 S1 Ag4 113.5(5) . .
Pd1 S1 Ag4 115.85(13) . .
Ag1 S1 Ag4 84.12(10) . .
C6 S2 Pd1 99.8(4) . .
C6 S2 Ag3 117.4(4) . .
Pd1 S2 Ag3 120.58(14) . .
C6 S2 Ag2 113.5(4) . .
Pd1 S2 Ag2 120.51(13) . .
Ag3 S2 Ag2 86.24(10) . .
C11 S3 Pd2 100.6(4) . .
C11 S3 Ag1 112.0(5) . .
Pd2 S3 Ag1 120.83(14) . .
C11 S3 Ag2 110.4(4) . .
Pd2 S3 Ag2 120.04(15) . .
Ag1 S3 Ag2 93.35(11) . .
C16 S4 Pd2 96.8(5) . .
C16 S4 Ag5 112.5(4) . .
Pd2 S4 Ag5 114.25(15) . .
C16 S4 Ag6 116.3(5) . .
Pd2 S4 Ag6 123.92(15) . .
Ag5 S4 Ag6 94.06(12) . .
C21 S5 Pd3 99.6(4) . .
C21 S5 Ag2 110.7(4) . .
Pd3 S5 Ag2 118.43(14) . .
C21 S5 Ag6 110.4(4) . .
Pd3 S5 Ag6 117.55(15) . .
Ag2 S5 Ag6 100.39(12) . .
C26 S6 Pd3 101.7(4) . .
C26 S6 Ag3 112.1(4) . .
Pd3 S6 Ag3 120.85(14) . .
C26 S6 Ag7 117.6(4) . .
Pd3 S6 Ag7 118.73(13) . .
Ag3 S6 Ag7 86.62(10) . .
C31 S7 Pd4 99.0(4) . .
C31 S7 Ag3 112.7(4) . .
Pd4 S7 Ag3 125.04(14) . .
C31 S7 Ag4 112.3(4) . .
Pd4 S7 Ag4 113.42(13) . .
Ag3 S7 Ag4 95.08(12) . .
C36 S8 Pd4 98.5(4) . .
C36 S8 Ag7 109.2(4) . .
Pd4 S8 Ag7 116.59(12) . .
C36 S8 Ag8 110.3(4) . .
Pd4 S8 Ag8 119.68(13) . .
Ag7 S8 Ag8 102.44(11) . .
C41 S9 Pd5 97.8(4) . .
C41 S9 Ag4 111.8(4) . .
Pd5 S9 Ag4 114.05(13) . .
C41 S9 Ag8 111.2(4) . .
Pd5 S9 Ag8 118.65(12) . .
Ag4 S9 Ag8 103.57(11) . .
C46 S10 Pd5 101.3(4) . .
C46 S10 Ag1 110.9(4) . .
Pd5 S10 Ag1 119.43(13) . .
C46 S10 Ag5 115.1(4) . .
Pd5 S10 Ag5 122.55(14) . .
Ag1 S10 Ag5 87.92(10) . .
C51 S11 Pd6 99.2(4) . .
C51 S11 Ag5 109.0(4) . .
Pd6 S11 Ag5 114.20(13) . .
C51 S11 Ag8 113.0(4) . .
Pd6 S11 Ag8 117.47(13) . .
Ag5 S11 Ag8 104.02(11) . .
C56 S12 Pd6 99.2(4) . .
C56 S12 Ag7 112.1(4) . .
Pd6 S12 Ag7 121.43(14) . .
C56 S12 Ag6 108.7(5) . .
Pd6 S12 Ag6 115.78(14) . .
Ag7 S12 Ag6 99.74(12) . .
C8 O3 La1 143.5(9) . 4_645
C18 O7 La4 87.2(14) . .
C18 O8 La4 92.5(13) . .
C28 O11 La1 134.5(8) . 5_765
C38 O16 La2 150.3(15) . .
C48 O20 La1 140.0(8) . .
C2 N1 Pd1 115.7(8) . .
C2 N1 H1 108.4 . .
Pd1 N1 H1 108.4 . .
C2 N1 H2 108.4 . .
Pd1 N1 H2 108.4 . .
H1 N1 H2 107.4 . .
C7 N2 Pd1 117.4(7) . .
C7 N2 H3 108.0 . .
Pd1 N2 H3 108.0 . .
C7 N2 H4 108.0 . .
Pd1 N2 H4 108.0 . .
H3 N2 H4 107.2 . .
C12 N3 Pd2 114.2(8) . .
C12 N3 H5 108.7 . .
Pd2 N3 H5 108.7 . .
C12 N3 H6 108.7 . .
Pd2 N3 H6 108.7 . .
H5 N3 H6 107.6 . .
C17 N4 Pd2 114.9(8) . .
C17 N4 H7 108.5 . .
Pd2 N4 H7 108.5 . .
C17 N4 H8 108.5 . .
Pd2 N4 H8 108.5 . .
H7 N4 H8 107.5 . .
C22 N5 Pd3 113.7(8) . .
C22 N5 H9 108.8 . .
Pd3 N5 H9 108.8 . .
C22 N5 H10 108.8 . .
Pd3 N5 H10 108.8 . .
H9 N5 H10 107.7 . .
C27 N6 Pd3 110.8(7) . .
C27 N6 H11 109.5 . .
Pd3 N6 H11 109.5 . .
C27 N6 H12 109.5 . .
Pd3 N6 H12 109.5 . .
H11 N6 H12 108.1 . .
C32 N7 Pd4 113.0(7) . .
C32 N7 H13 109.0 . .
Pd4 N7 H13 109.0 . .
C32 N7 H14 109.0 . .
Pd4 N7 H14 109.0 . .
H13 N7 H14 107.8 . .
C37 N8 Pd4 113.0(8) . .
C37 N8 H15 109.0 . .
Pd4 N8 H15 109.0 . .
C37 N8 H16 109.0 . .
Pd4 N8 H16 109.0 . .
H15 N8 H16 107.8 . .
C42 N9 Pd5 115.1(7) . .
C42 N9 H17 108.5 . .
Pd5 N9 H17 108.5 . .
C42 N9 H18 108.5 . .
Pd5 N9 H18 108.5 . .
H17 N9 H18 107.5 . .
C47 N10 Pd5 115.1(7) . .
C47 N10 H19 108.5 . .
Pd5 N10 H19 108.5 . .
C47 N10 H20 108.5 . .
Pd5 N10 H20 108.5 . .
H19 N10 H20 107.5 . .
C52 N11 Pd6 115.1(7) . .
C52 N11 H21 108.5 . .
Pd6 N11 H21 108.5 . .
C52 N11 H22 108.5 . .
Pd6 N11 H22 108.5 . .
H21 N11 H22 107.5 . .
C57 N12 Pd6 114.3(8) . .
C57 N12 H23 108.7 . .
Pd6 N12 H23 108.7 . .
C57 N12 H24 108.7 . .
Pd6 N12 H24 108.7 . .
H23 N12 H24 107.6 . .
C4 C1 C5 110.7(12) . .
C4 C1 C2 111.2(11) . .
C5 C1 C2 109.2(11) . .
C4 C1 S1 111.6(10) . .
C5 C1 S1 108.4(9) . .
C2 C1 S1 105.5(9) . .
N1 C2 C1 108.6(10) . .
N1 C2 C3 108.4(11) . .
C1 C2 C3 110.4(10) . .
N1 C2 H25 109.8 . .
C1 C2 H25 109.8 . .
C3 C2 H25 109.8 . .
O1 C3 O2 128.6(15) . .
O1 C3 C2 115.9(13) . .
O2 C3 C2 115.4(14) . .
C1 C4 H26 109.5 . .
C1 C4 H27 109.5 . .
H26 C4 H27 109.5 . .
C1 C4 H28 109.5 . .
H26 C4 H28 109.5 . .
H27 C4 H28 109.5 . .
C1 C5 H29 109.5 . .
C1 C5 H30 109.5 . .
H29 C5 H30 109.5 . .
C1 C5 H31 109.5 . .
H29 C5 H31 109.5 . .
H30 C5 H31 109.5 . .
C9 C6 C10 112.0(12) . .
C9 C6 C7 109.2(11) . .
C10 C6 C7 112.8(11) . .
C9 C6 S2 110.9(9) . .
C10 C6 S2 104.9(9) . .
C7 C6 S2 107.0(9) . .
N2 C7 C8 107.2(10) . .
N2 C7 C6 109.6(10) . .
C8 C7 C6 114.3(11) . .
N2 C7 H32 108.5 . .
C8 C7 H32 108.5 . .
C6 C7 H32 108.5 . .
O3 C8 O4 128.6(13) . .
O3 C8 C7 117.6(12) . .
O4 C8 C7 113.7(15) . .
C6 C9 H33 109.5 . .
C6 C9 H34 109.5 . .
H33 C9 H34 109.5 . .
C6 C9 H35 109.5 . .
H33 C9 H35 109.5 . .
H34 C9 H35 109.5 . .
C6 C10 H36 109.5 . .
C6 C10 H37 109.5 . .
H36 C10 H37 109.5 . .
C6 C10 H38 109.5 . .
H36 C10 H38 109.5 . .
H37 C10 H38 109.5 . .
C15 C11 C14 111.5(11) . .
C15 C11 C12 112.3(13) . .
C14 C11 C12 109.0(12) . .
C15 C11 S3 109.7(9) . .
C14 C11 S3 109.6(9) . .
C12 C11 S3 104.5(9) . .
N3 C12 C11 111.0(13) . .
N3 C12 C13 105.4(16) . .
C11 C12 C13 111.3(13) . .
N3 C12 H39 109.7 . .
C11 C12 H39 109.7 . .
C13 C12 H39 109.7 . .
O5 C13 O6 131(2) . .
O5 C13 C12 121(2) . .
O6 C13 C12 107(2) . .
C11 C14 H40 109.5 . .
C11 C14 H41 109.5 . .
H40 C14 H41 109.5 . .
C11 C14 H42 109.5 . .
H40 C14 H42 109.5 . .
H41 C14 H42 109.5 . .
C11 C15 H43 109.5 . .
C11 C15 H44 109.5 . .
H43 C15 H44 109.5 . .
C11 C15 H45 109.5 . .
H43 C15 H45 109.5 . .
H44 C15 H45 109.5 . .
C19 C16 C17 110.9(12) . .
C19 C16 C20 108.8(12) . .
C17 C16 C20 113.9(12) . .
C19 C16 S4 114.8(10) . .
C17 C16 S4 105.4(9) . .
C20 C16 S4 102.9(9) . .
N4 C17 C16 108.6(11) . .
N4 C17 C18 102.6(13) . .
C16 C17 C18 113.0(13) . .
N4 C17 H46 110.8 . .
C16 C17 H46 110.8 . .
C18 C17 H46 110.8 . .
O7 C18 O8 132.2(18) . .
O7 C18 C17 126(2) . .
O8 C18 C17 101.6(18) . .
O7 C18 La4 70.7(12) . .
O8 C18 La4 61.6(9) . .
C17 C18 La4 163.0(16) . .
C16 C19 H47 109.5 . .
C16 C19 H48 109.5 . .
H47 C19 H48 109.5 . .
C16 C19 H49 109.5 . .
H47 C19 H49 109.5 . .
H48 C19 H49 109.5 . .
C16 C20 H50 109.5 . .
C16 C20 H51 109.5 . .
H50 C20 H51 109.5 . .
C16 C20 H52 109.5 . .
H50 C20 H52 109.5 . .
H51 C20 H52 109.5 . .
C24 C21 C25 108.7(11) . .
C24 C21 C22 109.8(11) . .
C25 C21 C22 114.4(11) . .
C24 C21 S5 110.3(8) . .
C25 C21 S5 109.3(9) . .
C22 C21 S5 104.2(9) . .
C23 C22 N5 114.4(13) . .
C23 C22 C21 115.0(12) . .
N5 C22 C21 111.4(10) . .
C23 C22 H53 105.0 . .
N5 C22 H53 105.0 . .
C21 C22 H53 105.0 . .
O10 C23 O9 128.0(17) . .
O10 C23 C22 116.9(18) . .
O9 C23 C22 115.0(15) . .
C21 C24 H54 109.5 . .
C21 C24 H55 109.5 . .
H54 C24 H55 109.5 . .
C21 C24 H56 109.5 . .
H54 C24 H56 109.5 . .
H55 C24 H56 109.5 . .
C21 C25 H57 109.5 . .
C21 C25 H58 109.5 . .
H57 C25 H58 109.5 . .
C21 C25 H59 109.5 . .
H57 C25 H59 109.5 . .
H58 C25 H59 109.5 . .
C29 C26 C27 112.5(10) . .
C29 C26 C30 112.0(10) . .
C27 C26 C30 113.4(10) . .
C29 C26 S6 108.6(9) . .
C27 C26 S6 103.6(8) . .
C30 C26 S6 106.1(8) . .
N6 C27 C26 111.4(10) . .
N6 C27 C28 108.6(10) . .
C26 C27 C28 113.2(9) . .
N6 C27 H60 107.8 . .
C26 C27 H60 107.8 . .
C28 C27 H60 107.8 . .
O12 C28 O11 126.5(13) . .
O12 C28 C27 117.9(12) . .
O11 C28 C27 115.5(12) . .
C26 C29 H61 109.5 . .
C26 C29 H62 109.5 . .
H61 C29 H62 109.5 . .
C26 C29 H63 109.5 . .
H61 C29 H63 109.5 . .
H62 C29 H63 109.5 . .
C26 C30 H64 109.5 . .
C26 C30 H65 109.5 . .
H64 C30 H65 109.5 . .
C26 C30 H66 109.5 . .
H64 C30 H66 109.5 . .
H65 C30 H66 109.5 . .
C35 C31 C34 111.0(12) . .
C35 C31 C32 114.0(10) . .
C34 C31 C32 108.3(10) . .
C35 C31 S7 107.7(9) . .
C34 C31 S7 109.0(8) . .
C32 C31 S7 106.7(9) . .
N7 C32 C31 111.9(10) . .
N7 C32 C33 113.1(11) . .
C31 C32 C33 112.4(11) . .
N7 C32 H67 106.3 . .
C31 C32 H67 106.3 . .
C33 C32 H67 106.3 . .
O14 C33 O13 124.8(13) . .
O14 C33 C32 118.6(13) . .
O13 C33 C32 116.6(12) . .
C31 C34 H68 109.5 . .
C31 C34 H69 109.5 . .
H68 C34 H69 109.5 . .
C31 C34 H70 109.5 . .
H68 C34 H70 109.5 . .
H69 C34 H70 109.5 . .
C31 C35 H71 109.5 . .
C31 C35 H72 109.5 . .
H71 C35 H72 109.5 . .
C31 C35 H73 109.5 . .
H71 C35 H73 109.5 . .
H72 C35 H73 109.5 . .
C37 C36 C39 114.8(11) . .
C37 C36 C40 111.8(11) . .
C39 C36 C40 109.9(11) . .
C37 C36 S8 103.1(9) . .
C39 C36 S8 108.8(9) . .
C40 C36 S8 107.9(9) . .
C36 C37 N8 111.4(10) . .
C36 C37 C38 112.9(12) . .
N8 C37 C38 110.8(14) . .
C36 C37 H74 107.2 . .
N8 C37 H74 107.2 . .
C38 C37 H74 107.2 . .
O16 C38 O15 130.2(19) . .
O16 C38 C37 115.7(18) . .
O15 C38 C37 114(2) . .
C36 C39 H75 109.5 . .
C36 C39 H76 109.5 . .
H75 C39 H76 109.5 . .
C36 C39 H77 109.5 . .
H75 C39 H77 109.5 . .
H76 C39 H77 109.5 . .
C36 C40 H78 109.5 . .
C36 C40 H79 109.5 . .
H78 C40 H79 109.5 . .
C36 C40 H80 109.5 . .
H78 C40 H80 109.5 . .
H79 C40 H80 109.5 . .
C45 C41 C42 114.0(10) . .
C45 C41 C44 111.5(10) . .
C42 C41 C44 112.0(11) . .
C45 C41 S9 104.8(8) . .
C42 C41 S9 105.6(8) . .
C44 C41 S9 108.3(8) . .
C43 C42 C41 113.2(11) . .
C43 C42 N9 112.5(11) . .
C41 C42 N9 110.2(10) . .
C43 C42 H81 106.8 . .
C41 C42 H81 106.8 . .
N9 C42 H81 106.8 . .
O17 C43 O18 120.8(15) . .
O17 C43 C42 120.0(17) . .
O18 C43 C42 119.1(14) . .
C41 C44 H82 109.5 . .
C41 C44 H83 109.5 . .
H82 C44 H83 109.5 . .
C41 C44 H84 109.5 . .
H82 C44 H84 109.5 . .
H83 C44 H84 109.5 . .
C41 C45 H85 109.5 . .
C41 C45 H86 109.5 . .
H85 C45 H86 109.5 . .
C41 C45 H87 109.5 . .
H85 C45 H87 109.5 . .
H86 C45 H87 109.5 . .
C50 C46 C49 113.0(11) . .
C50 C46 C47 112.6(11) . .
C49 C46 C47 109.2(10) . .
C50 C46 S10 107.3(8) . .
C49 C46 S10 110.9(9) . .
C47 C46 S10 103.4(8) . .
N10 C47 C46 109.8(10) . .
N10 C47 C48 113.2(9) . .
C46 C47 C48 111.8(10) . .
N10 C47 H88 107.2 . .
C46 C47 H88 107.2 . .
C48 C47 H88 107.2 . .
O19 C48 O20 125.8(11) . .
O19 C48 C47 118.9(12) . .
O20 C48 C47 115.3(10) . .
C46 C49 H89 109.5 . .
C46 C49 H90 109.5 . .
H89 C49 H90 109.5 . .
C46 C49 H91 109.5 . .
H89 C49 H91 109.5 . .
H90 C49 H91 109.5 . .
C46 C50 H92 109.5 . .
C46 C50 H93 109.5 . .
H92 C50 H93 109.5 . .
C46 C50 H94 109.5 . .
H92 C50 H94 109.5 . .
H93 C50 H94 109.5 . .
C54 C51 C55 106.8(11) . .
C54 C51 C52 111.1(11) . .
C55 C51 C52 116.8(10) . .
C54 C51 S11 111.1(9) . .
C55 C51 S11 104.2(8) . .
C52 C51 S11 106.6(7) . .
N11 C52 C51 108.9(9) . .
N11 C52 C53 108.4(10) . .
C51 C52 C53 112.8(9) . .
N11 C52 H95 108.9 . .
C51 C52 H95 108.9 . .
C53 C52 H95 108.9 . .
O21 C53 O22 126.2(12) . .
O21 C53 C52 120.4(12) . .
O22 C53 C52 113.5(12) . .
C51 C54 H96 109.5 . .
C51 C54 H97 109.5 . .
H96 C54 H97 109.5 . .
C51 C54 H98 109.5 . .
H96 C54 H98 109.5 . .
H97 C54 H98 109.5 . .
C51 C55 H99 109.5 . .
C51 C55 H100 109.5 . .
H99 C55 H100 109.5 . .
C51 C55 H101 109.5 . .
H99 C55 H101 109.5 . .
H100 C55 H101 109.5 . .
C57 C56 C59 115.6(13) . .
C57 C56 C60 110.7(11) . .
C59 C56 C60 108.9(11) . .
C57 C56 S12 105.8(9) . .
C59 C56 S12 109.2(9) . .
C60 C56 S12 106.2(9) . .
C56 C57 C58 113.3(12) . .
C56 C57 N12 108.4(10) . .
C58 C57 N12 112.0(12) . .
C56 C57 H102 107.6 . .
C58 C57 H102 107.6 . .
N12 C57 H102 107.6 . .
O24 C58 O23 120.4(16) . .
O24 C58 C57 123.1(17) . .
O23 C58 C57 116.4(16) . .
C56 C59 H103 109.5 . .
C56 C59 H104 109.5 . .
H103 C59 H104 109.5 . .
C56 C59 H105 109.5 . .
H103 C59 H105 109.5 . .
H104 C59 H105 109.5 . .
C56 C60 H106 109.5 . .
C56 C60 H107 109.5 . .
H106 C60 H107 109.5 . .
C56 C60 H108 109.5 . .
H106 C60 H108 109.5 . .
H107 C60 H108 109.5 . .
O3 La1 O20 139.9(3) 4_655 .
O3 La1 O11 77.1(3) 4_655 5_675
O20 La1 O11 140.3(3) . 5_675
O3 La1 O32 84.6(4) 4_655 .
O20 La1 O32 69.8(3) . .
O11 La1 O32 143.4(3) 5_675 .
O3 La1 O28 95.9(5) 4_655 .
O20 La1 O28 82.3(4) . .
O11 La1 O28 79.3(3) 5_675 .
O32 La1 O28 134.6(5) . .
O3 La1 O29 72.6(3) 4_655 .
O20 La1 O29 121.1(3) . .
O11 La1 O29 76.4(3) 5_675 .
O32 La1 O29 67.9(3) . .
O28 La1 O29 154.9(3) . .
O3 La1 O31 70.6(3) 4_655 .
O20 La1 O31 72.7(3) . .
O11 La1 O31 127.5(3) 5_675 .
O32 La1 O31 73.1(5) . .
O28 La1 O31 64.6(5) . .
O29 La1 O31 127.9(4) . .
O3 La1 O30 139.5(3) 4_655 .
O20 La1 O30 72.9(3) . .
O11 La1 O30 83.8(3) 5_675 .
O32 La1 O30 90.4(4) . .
O28 La1 O30 115.3(5) . .
O29 La1 O30 68.4(3) . .
O31 La1 O30 145.2(3) . .
O3 La1 O27 134.8(3) 4_655 .
O20 La1 O27 72.4(3) . .
O11 La1 O27 68.8(3) 5_675 .
O32 La1 O27 139.8(4) . .
O28 La1 O27 50.1(5) . .
O29 La1 O27 123.9(3) . .
O31 La1 O27 108.2(4) . .
O30 La1 O27 65.5(3) . .
O3 La1 C61 119.4(4) 4_655 .
O20 La1 C61 74.2(4) . .
O11 La1 C61 73.3(4) 5_675 .
O32 La1 C61 142.8(4) . .
O28 La1 C61 27.6(4) . .
O29 La1 C61 143.0(5) . .
O31 La1 C61 87.9(5) . .
O30 La1 C61 87.7(4) . .
O27 La1 C61 22.5(4) . .
O16 La2 O16 141.3(6) 6_556 .
O16 La2 O36 70.7(3) 6_556 .
O16 La2 O36 70.7(3) . .
O16 La2 O33 79.4(5) 6_556 6_556
O16 La2 O33 135.4(4) . 6_556
O36 La2 O33 142.9(3) . 6_556
O16 La2 O33 135.4(4) 6_556 .
O16 La2 O33 79.4(5) . .
O36 La2 O33 142.9(3) . .
O33 La2 O33 74.1(6) 6_556 .
O16 La2 O34 67.7(5) 6_556 6_556
O16 La2 O34 129.6(6) . 6_556
O36 La2 O34 112.9(3) . 6_556
O33 La2 O34 73.2(4) 6_556 6_556
O33 La2 O34 70.6(4) . 6_556
O16 La2 O34 129.6(6) 6_556 .
O16 La2 O34 67.7(5) . .
O36 La2 O34 112.9(3) . .
O33 La2 O34 70.6(4) 6_556 .
O33 La2 O34 73.2(4) . .
O34 La2 O34 134.2(6) 6_556 .
O16 La2 O35 99.7(6) 6_556 6_556
O16 La2 O35 68.1(5) . 6_556
O36 La2 O35 71.9(4) . 6_556
O33 La2 O35 136.1(5) 6_556 6_556
O33 La2 O35 77.0(5) . 6_556
O34 La2 O35 66.2(4) 6_556 6_556
O34 La2 O35 130.1(4) . 6_556
O16 La2 O35 68.1(5) 6_556 .
O16 La2 O35 99.7(6) . .
O36 La2 O35 71.9(4) . .
O33 La2 O35 77.0(5) 6_556 .
O33 La2 O35 136.1(5) . .
O34 La2 O35 130.1(4) 6_556 .
O34 La2 O35 66.2(4) . .
O35 La2 O35 143.9(8) 6_556 .
O59 La3 O59 173.9(14) . 5_775
O8 La4 O7 48.0(5) . .
O8 La4 La4 125.7(4) . 5_775
O7 La4 La4 100.1(6) . 5_775
O8 La4 O49 60.0(5) . 8_655
O7 La4 O49 89.6(6) . 8_655
La4 La4 O49 170.1(7) 5_775 8_655
O8 La4 C18 25.9(6) . .
O7 La4 C18 22.1(5) . .
La4 La4 C18 113.0(6) 5_775 .
O49 La4 C18 75.6(6) 8_655 .
O68 La5 O51 88.1(10) . 8_655
O68 La5 O49 171.2(11) . 8_655
O51 La5 O49 99.8(7) 8_655 8_655
O68 La5 O64 96.8(10) . 8_655
O51 La5 O64 83.9(8) 8_655 8_655
O49 La5 O64 87.9(8) 8_655 8_655
C61 O27 La1 95.1(14) . .
C61 O28 La1 95.2(11) . .
O27 C61 O28 119(2) . .
O27 C61 C62 127(2) . .
O28 C61 C62 113.7(16) . .
O27 C61 La1 62.4(12) . .
O28 C61 La1 57.2(10) . .
C62 C61 La1 170.7(15) . .
C61 C62 H109 109.5 . .
C61 C62 H110 109.5 . .
H109 C62 H110 109.5 . .
C61 C62 H111 109.5 . .
H109 C62 H111 109.5 . .
H110 C62 H111 109.5 . .
La5 O49 La4 48.1(5) 7_464 7_464

loop_
_geom_bond_atom_site_label_1
_geom_bond_atom_site_label_2
_geom_bond_distance
_geom_bond_site_symmetry_2
Ag1 S10 2.463(3) .
Ag1 S3 2.480(4) .
Ag1 S1 2.482(3) .
Ag1 Ag4 3.3689(15) .
Ag2 S5 2.492(4) .
Ag2 S2 2.511(3) .
Ag2 S3 2.543(3) .
Ag2 Cl1 2.820(3) .
Ag3 S2 2.478(3) .
Ag3 S6 2.484(3) .
Ag3 S7 2.505(3) .
Ag4 S9 2.533(3) .
Ag4 S1 2.547(3) .
Ag4 S7 2.547(3) .
Ag4 Cl1 2.811(3) .
Ag5 S4 2.505(3) .
Ag5 S11 2.521(3) .
Ag5 S10 2.547(3) .
Ag5 Cl1 2.843(3) .
Ag6 S4 2.517(4) .
Ag6 S12 2.534(4) .
Ag6 S5 2.552(4) .
Ag6 O25 2.596(12) .
Ag7 S8 2.505(3) .
Ag7 S12 2.526(3) .
Ag7 S6 2.534(3) .
Ag7 Cl1 2.825(3) .
Ag8 O26 2.523(9) .
Ag8 S11 2.529(3) .
Ag8 S8 2.538(3) .
Ag8 S9 2.539(3) .
Pd1 N1 2.053(10) .
Pd1 N2 2.087(9) .
Pd1 S1 2.276(3) .
Pd1 S2 2.276(3) .
Pd2 N3 2.036(12) .
Pd2 N4 2.053(10) .
Pd2 S3 2.258(3) .
Pd2 S4 2.269(4) .
Pd3 N5 2.043(9) .
Pd3 N6 2.083(9) .
Pd3 S6 2.271(3) .
Pd3 S5 2.281(3) .
Pd4 N7 2.060(9) .
Pd4 N8 2.060(12) .
Pd4 S7 2.269(4) .
Pd4 S8 2.272(3) .
Pd5 N10 2.017(9) .
Pd5 N9 2.042(11) .
Pd5 S10 2.275(3) .
Pd5 S9 2.281(3) .
Pd6 N12 2.046(11) .
Pd6 N11 2.094(9) .
Pd6 S11 2.273(3) .
Pd6 S12 2.282(3) .
S1 C1 1.835(13) .
S2 C6 1.844(12) .
S3 C11 1.815(13) .
S4 C16 1.854(13) .
S5 C21 1.848(13) .
S6 C26 1.876(12) .
S7 C31 1.854(13) .
S8 C36 1.862(13) .
S9 C41 1.878(12) .
S10 C46 1.886(12) .
S11 C51 1.864(11) .
S12 C56 1.889(13) .
O1 C3 1.223(18) .
O2 C3 1.251(17) .
O3 C8 1.226(18) .
O3 La1 2.459(9) 4_645
O4 C8 1.292(17) .
O5 C13 1.17(3) .
O6 C13 1.30(3) .
O7 C18 1.16(2) .
O7 La4 2.92(2) .
O8 C18 1.35(3) .
O8 La4 2.720(19) .
O9 C23 1.26(2) .
O10 C23 1.232(19) .
O11 C28 1.277(15) .
O11 La1 2.510(8) 5_765
O12 C28 1.242(15) .
O13 C33 1.267(16) .
O14 C33 1.223(15) .
O15 C38 1.35(3) .
O16 C38 1.34(3) .
O16 La2 2.530(13) .
O17 C43 1.260(18) .
O18 C43 1.331(19) .
O19 C48 1.215(13) .
O20 C48 1.261(14) .
O20 La1 2.470(8) .
O21 C53 1.177(15) .
O22 C53 1.313(15) .
O23 C58 1.233(18) .
O24 C58 1.160(19) .
N1 C2 1.426(16) .
N1 H1 0.9200 .
N1 H2 0.9200 .
N2 C7 1.484(16) .
N2 H3 0.9200 .
N2 H4 0.9200 .
N3 C12 1.50(2) .
N3 H5 0.9200 .
N3 H6 0.9200 .
N4 C17 1.463(18) .
N4 H7 0.9200 .
N4 H8 0.9200 .
N5 C22 1.525(17) .
N5 H9 0.9200 .
N5 H10 0.9200 .
N6 C27 1.481(14) .
N6 H11 0.9200 .
N6 H12 0.9200 .
N7 C32 1.467(16) .
N7 H13 0.9200 .
N7 H14 0.9200 .
N8 C37 1.548(18) .
N8 H15 0.9200 .
N8 H16 0.9200 .
N9 C42 1.496(16) .
N9 H17 0.9200 .
N9 H18 0.9200 .
N10 C47 1.504(15) .
N10 H19 0.9200 .
N10 H20 0.9200 .
N11 C52 1.492(14) .
N11 H21 0.9200 .
N11 H22 0.9200 .
N12 C57 1.568(15) .
N12 H23 0.9200 .
N12 H24 0.9200 .
C1 C4 1.439(18) .
C1 C5 1.561(18) .
C1 C2 1.562(18) .
C2 C3 1.617(19) .
C2 H25 1.0000 .
C4 H26 0.9800 .
C4 H27 0.9800 .
C4 H28 0.9800 .
C5 H29 0.9800 .
C5 H30 0.9800 .
C5 H31 0.9800 .
C6 C9 1.510(18) .
C6 C10 1.560(18) .
C6 C7 1.573(18) .
C7 C8 1.548(18) .
C7 H32 1.0000 .
C9 H33 0.9800 .
C9 H34 0.9800 .
C9 H35 0.9800 .
C10 H36 0.9800 .
C10 H37 0.9800 .
C10 H38 0.9800 .
C11 C15 1.459(19) .
C11 C14 1.531(17) .
C11 C12 1.55(2) .
C12 C13 1.58(2) .
C12 H39 1.0000 .
C14 H40 0.9800 .
C14 H41 0.9800 .
C14 H42 0.9800 .
C15 H43 0.9800 .
C15 H44 0.9800 .
C15 H45 0.9800 .
C16 C19 1.464(19) .
C16 C17 1.558(18) .
C16 C20 1.60(2) .
C17 C18 1.633(16) .
C17 H46 1.0000 .
C18 La4 3.090(18) .
C19 H47 0.9800 .
C19 H48 0.9800 .
C19 H49 0.9800 .
C20 H50 0.9800 .
C20 H51 0.9800 .
C20 H52 0.9800 .
C21 C24 1.471(16) .
C21 C25 1.497(17) .
C21 C22 1.551(18) .
C22 C23 1.49(2) .
C22 H53 1.0000 .
C24 H54 0.9800 .
C24 H55 0.9800 .
C24 H56 0.9800 .
C25 H57 0.9800 .
C25 H58 0.9800 .
C25 H59 0.9800 .
C26 C29 1.494(17) .
C26 C27 1.505(17) .
C26 C30 1.523(16) .
C27 C28 1.562(18) .
C27 H60 1.0000 .
C29 H61 0.9800 .
C29 H62 0.9800 .
C29 H63 0.9800 .
C30 H64 0.9800 .
C30 H65 0.9800 .
C30 H66 0.9800 .
C31 C35 1.489(17) .
C31 C34 1.508(17) .
C31 C32 1.516(17) .
C32 C33 1.546(18) .
C32 H67 1.0000 .
C34 H68 0.9800 .
C34 H69 0.9800 .
C34 H70 0.9800 .
C35 H71 0.9800 .
C35 H72 0.9800 .
C35 H73 0.9800 .
C36 C37 1.514(17) .
C36 C39 1.521(17) .
C36 C40 1.543(17) .
C37 C38 1.57(2) .
C37 H74 1.0000 .
C39 H75 0.9800 .
C39 H76 0.9800 .
C39 H77 0.9800 .
C40 H78 0.9800 .
C40 H79 0.9800 .
C40 H80 0.9800 .
C41 C45 1.489(17) .
C41 C42 1.491(16) .
C41 C44 1.510(16) .
C42 C43 1.46(2) .
C42 H81 1.0000 .
C44 H82 0.9800 .
C44 H83 0.9800 .
C44 H84 0.9800 .
C45 H85 0.9800 .
C45 H86 0.9800 .
C45 H87 0.9800 .
C46 C50 1.526(18) .
C46 C49 1.538(18) .
C46 C47 1.553(17) .
C47 C48 1.560(17) .
C47 H88 1.0000 .
C49 H89 0.9800 .
C49 H90 0.9800 .
C49 H91 0.9800 .
C50 H92 0.9800 .
C50 H93 0.9800 .
C50 H94 0.9800 .
C51 C54 1.494(16) .
C51 C55 1.541(16) .
C51 C52 1.539(17) .
C52 C53 1.557(16) .
C52 H95 1.0000 .
C54 H96 0.9800 .
C54 H97 0.9800 .
C54 H98 0.9800 .
C55 H99 0.9800 .
C55 H100 0.9800 .
C55 H101 0.9800 .
C56 C57 1.460(17) .
C56 C59 1.477(19) .
C56 C60 1.521(17) .
C57 C58 1.51(2) .
C57 H102 1.0000 .
C59 H103 0.9800 .
C59 H104 0.9800 .
C59 H105 0.9800 .
C60 H106 0.9800 .
C60 H107 0.9800 .
C60 H108 0.9800 .
La1 O3 2.459(9) 4_655
La1 O11 2.510(8) 5_675
La1 O32 2.543(10) .
La1 O28 2.542(12) .
La1 O29 2.550(8) .
La1 O31 2.587(11) .
La1 O30 2.654(8) .
La1 O27 2.680(10) .
La1 C61 3.01(2) .
La2 O16 2.530(13) 6_556
La2 O36 2.585(5) .
La2 O33 2.585(14) 6_556
La2 O33 2.585(14) .
La2 O34 2.640(15) 6_556
La2 O34 2.640(15) .
La2 O35 2.651(12) 6_556
La2 O35 2.651(13) .
La3 O59 2.72(3) .
La3 O59 2.72(3) 5_775
La4 La4 2.968(19) 5_775
La4 O49 3.01(2) 8_655
La5 O68 2.51(3) .
La5 O51 2.70(2) 8_655
La5 O49 2.71(2) 8_655
La5 O64 2.82(3) 8_655
O27 C61 1.159(18) .
O28 C61 1.40(2) .
C61 C62 1.62(3) .
C62 H109 0.9800 .
C62 H110 0.9800 .
C62 H111 0.9800 .
O49 La5 2.71(2) 7_464
O49 La4 3.01(2) 7_464
O51 La5 2.70(2) 7_464
O64 La5 2.82(3) 7_464

loop_
_geom_hbond_atom_site_label_D
_geom_hbond_atom_site_label_H
_geom_hbond_atom_site_label_A
_geom_hbond_distance_DH
_geom_hbond_distance_HA
_geom_hbond_distance_DA
_geom_hbond_angle_DHA
_geom_hbond_site_symmetry_A
N1 H1 O39 0.92 2.16 3.014(16) 153.7 .
N1 H2 O13 0.92 2.19 2.942(14) 138.4 5_665
N2 H3 O13 0.92 2.41 3.215(13) 146.1 5_665
N2 H4 O39 0.92 2.46 3.242(15) 143.3 .
N3 H5 O63 0.92 2.31 3.13(3) 149.1 .
N3 H5 O48 0.92 2.50 3.130(19) 125.8 4_655
N4 H7 O15 0.92 2.16 3.057(19) 164.3 7_564
N4 H8 O63 0.92 2.41 3.21(3) 145.2 .
N5 H9 O22 0.92 2.17 3.000(14) 149.7 3_565
N5 H10 O46 0.92 2.61 3.467(17) 155.6 5_765
N6 H11 O30 0.92 2.31 3.050(12) 136.7 5_765
N6 H11 O27 0.92 2.49 3.253(14) 140.2 5_765
N6 H12 O37 0.92 2.19 3.062(14) 157.2 3_565
N7 H13 O5 0.92 1.90 2.622(15) 134.2 8_645
N7 H14 O1 0.92 2.20 3.053(15) 154.8 5_665
N8 H15 O40 0.92 2.18 2.998(16) 148.1 5_665
N9 H17 O23 0.92 2.28 3.146(14) 155.7 3_465
N9 H17 O24 0.92 2.43 3.176(15) 137.9 3_465
N10 H19 O56 0.92 2.23 3.09(2) 154.6 .
N10 H20 O42 0.92 2.08 2.970(14) 161.5 3_465
N11 H21 O50 0.92 2.01 2.92(2) 166.9 .
N11 H22 O62 0.92 2.38 3.30(3) 173.9 8_655
N12 H23 O65 0.92 2.11 2.96(3) 152.4 .
N12 H24 O47 0.92 2.49 3.39(2) 166.5 .

loop_
_geom_torsion_atom_site_label_1
_geom_torsion_atom_site_label_2
_geom_torsion_atom_site_label_3
_geom_torsion_atom_site_label_4
_geom_torsion
_geom_torsion_site_symmetry_1
_geom_torsion_site_symmetry_4
S10 Ag1 Ag4 S9 5.50(11) . .
S3 Ag1 Ag4 S9 129.52(13) . .
S1 Ag1 Ag4 S9 -137.18(12) . .
S10 Ag1 Ag4 S1 142.68(12) . .
S3 Ag1 Ag4 S1 -93.29(14) . .
S10 Ag1 Ag4 S7 -136.64(15) . .
S3 Ag1 Ag4 S7 -12.62(18) . .
S1 Ag1 Ag4 S7 80.67(16) . .
S10 Ag1 Ag4 Cl1 -87.85(10) . .
S3 Ag1 Ag4 Cl1 36.17(13) . .
S1 Ag1 Ag4 Cl1 129.47(12) . .
S9 Ag4 Cl1 Ag2 -154.65(11) . .
S1 Ag4 Cl1 Ag2 -28.25(12) . .
S7 Ag4 Cl1 Ag2 88.37(12) . .
Ag1 Ag4 Cl1 Ag2 -62.85(8) . .
S9 Ag4 Cl1 Ag7 86.69(11) . .
S1 Ag4 Cl1 Ag7 -146.91(11) . .
S7 Ag4 Cl1 Ag7 -30.29(12) . .
Ag1 Ag4 Cl1 Ag7 178.49(11) . .
S9 Ag4 Cl1 Ag5 -34.38(12) . .
S1 Ag4 Cl1 Ag5 92.03(11) . .
S7 Ag4 Cl1 Ag5 -151.36(12) . .
Ag1 Ag4 Cl1 Ag5 57.42(8) . .
S5 Ag2 Cl1 Ag4 -154.20(11) . .
S2 Ag2 Cl1 Ag4 -29.38(12) . .
S3 Ag2 Cl1 Ag4 89.04(12) . .
S5 Ag2 Cl1 Ag7 -34.93(12) . .
S2 Ag2 Cl1 Ag7 89.89(11) . .
S3 Ag2 Cl1 Ag7 -151.69(12) . .
S5 Ag2 Cl1 Ag5 85.50(12) . .
S2 Ag2 Cl1 Ag5 -149.68(11) . .
S3 Ag2 Cl1 Ag5 -31.26(12) . .
S8 Ag7 Cl1 Ag4 -30.65(11) . .
S12 Ag7 Cl1 Ag4 -146.84(11) . .
S6 Ag7 Cl1 Ag4 96.68(11) . .
S8 Ag7 Cl1 Ag2 -150.23(10) . .
S12 Ag7 Cl1 Ag2 93.57(11) . .
S6 Ag7 Cl1 Ag2 -22.90(12) . .
S8 Ag7 Cl1 Ag5 89.90(11) . .
S12 Ag7 Cl1 Ag5 -26.30(12) . .
S6 Ag7 Cl1 Ag5 -142.77(11) . .
S4 Ag5 Cl1 Ag4 -147.97(12) . .
S11 Ag5 Cl1 Ag4 88.20(11) . .
S10 Ag5 Cl1 Ag4 -23.61(12) . .
S4 Ag5 Cl1 Ag2 -27.51(13) . .
S11 Ag5 Cl1 Ag2 -151.34(11) . .
S10 Ag5 Cl1 Ag2 96.85(11) . .
S4 Ag5 Cl1 Ag7 91.63(12) . .
S11 Ag5 Cl1 Ag7 -32.20(12) . .
S10 Ag5 Cl1 Ag7 -144.01(11) . .
N1 Pd1 S1 C1 9.5(6) . .
S2 Pd1 S1 C1 -174.5(5) . .
N1 Pd1 S1 Ag1 -125.5(4) . .
S2 Pd1 S1 Ag1 50.54(19) . .
N1 Pd1 S1 Ag4 131.9(4) . .
S2 Pd1 S1 Ag4 -52.12(15) . .
S10 Ag1 S1 C1 66.9(5) . .
S3 Ag1 S1 C1 -129.9(5) . .
Ag4 Ag1 S1 C1 113.4(5) . .
S10 Ag1 S1 Pd1 -164.58(15) . .
S3 Ag1 S1 Pd1 -1.3(2) . .
Ag4 Ag1 S1 Pd1 -118.0(2) . .
S10 Ag1 S1 Ag4 -46.55(14) . .
S3 Ag1 S1 Ag4 116.69(11) . .
S9 Ag4 S1 C1 -60.4(5) . .
S7 Ag4 S1 C1 108.0(4) . .
Cl1 Ag4 S1 C1 -160.0(4) . .
Ag1 Ag4 S1 C1 -116.9(5) . .
S9 Ag4 S1 Pd1 -175.35(12) . .
S7 Ag4 S1 Pd1 -6.95(18) . .
Cl1 Ag4 S1 Pd1 85.14(14) . .
Ag1 Ag4 S1 Pd1 128.15(17) . .
S9 Ag4 S1 Ag1 56.50(14) . .
S7 Ag4 S1 Ag1 -135.10(10) . .
Cl1 Ag4 S1 Ag1 -43.01(9) . .
N2 Pd1 S2 C6 18.0(5) . .
S1 Pd1 S2 C6 -165.9(4) . .
N2 Pd1 S2 Ag3 -112.1(3) . .
S1 Pd1 S2 Ag3 63.99(16) . .
N2 Pd1 S2 Ag2 142.8(3) . .
S1 Pd1 S2 Ag2 -41.06(17) . .
S6 Ag3 S2 C6 68.0(5) . .
S7 Ag3 S2 C6 -132.0(5) . .
S6 Ag3 S2 Pd1 -170.08(13) . .
S7 Ag3 S2 Pd1 -10.11(19) . .
S6 Ag3 S2 Ag2 -46.56(14) . .
S7 Ag3 S2 Ag2 113.41(11) . .
S5 Ag2 S2 C6 -63.4(5) . .
S3 Ag2 S2 C6 106.1(5) . .
Cl1 Ag2 S2 C6 -161.7(5) . .
S5 Ag2 S2 Pd1 178.54(13) . .
S3 Ag2 S2 Pd1 -12.0(2) . .
Cl1 Ag2 S2 Pd1 80.25(16) . .
S5 Ag2 S2 Ag3 54.96(15) . .
S3 Ag2 S2 Ag3 -135.59(11) . .
Cl1 Ag2 S2 Ag3 -43.33(10) . .
N3 Pd2 S3 C11 16.0(6) . .
S4 Pd2 S3 C11 -171.8(5) . .
N3 Pd2 S3 Ag1 -107.7(4) . .
S4 Pd2 S3 Ag1 64.50(18) . .
N3 Pd2 S3 Ag2 137.2(4) . .
S4 Pd2 S3 Ag2 -50.58(17) . .
S10 Ag1 S3 C11 -131.7(5) . .
S1 Ag1 S3 C11 64.4(5) . .
Ag4 Ag1 S3 C11 120.1(5) . .
S10 Ag1 S3 Pd2 -13.5(2) . .
S1 Ag1 S3 Pd2 -177.51(15) . .
Ag4 Ag1 S3 Pd2 -121.72(14) . .
S10 Ag1 S3 Ag2 114.71(12) . .
S1 Ag1 S3 Ag2 -49.27(15) . .
Ag4 Ag1 S3 Ag2 6.52(15) . .
S5 Ag2 S3 C11 112.3(5) . .
S2 Ag2 S3 C11 -57.9(5) . .
Cl1 Ag2 S3 C11 -153.9(5) . .
S5 Ag2 S3 Pd2 -3.9(2) . .
S2 Ag2 S3 Pd2 -174.11(14) . .
Cl1 Ag2 S3 Pd2 89.91(16) . .
S5 Ag2 S3 Ag1 -132.71(12) . .
S2 Ag2 S3 Ag1 57.07(15) . .
Cl1 Ag2 S3 Ag1 -38.91(11) . .
N4 Pd2 S4 C16 18.3(6) . .
S3 Pd2 S4 C16 -166.4(5) . .
N4 Pd2 S4 Ag5 136.8(4) . .
S3 Pd2 S4 Ag5 -47.96(16) . .
N4 Pd2 S4 Ag6 -109.9(4) . .
S3 Pd2 S4 Ag6 65.40(19) . .
S11 Ag5 S4 C16 -68.1(5) . .
S10 Ag5 S4 C16 95.8(5) . .
Cl1 Ag5 S4 C16 -167.0(5) . .
S11 Ag5 S4 Pd2 -177.21(12) . .
S10 Ag5 S4 Pd2 -13.3(2) . .
Cl1 Ag5 S4 Pd2 83.87(14) . .
S11 Ag5 S4 Ag6 52.58(15) . .
S10 Ag5 S4 Ag6 -143.52(11) . .
Cl1 Ag5 S4 Ag6 -46.33(12) . .
S12 Ag6 S4 C16 87.6(5) . .
S5 Ag6 S4 C16 -139.3(5) . .
O25 Ag6 S4 C16 -30.4(6) . .
S12 Ag6 S4 Pd2 -152.89(15) . .
S5 Ag6 S4 Pd2 -19.9(2) . .
O25 Ag6 S4 Pd2 89.0(3) . .
S12 Ag6 S4 Ag5 -29.95(16) . .
S5 Ag6 S4 Ag5 103.07(12) . .
O25 Ag6 S4 Ag5 -148.0(3) . .
N5 Pd3 S5 C21 16.8(5) . .
S6 Pd3 S5 C21 -166.7(4) . .
N5 Pd3 S5 Ag2 136.8(3) . .
S6 Pd3 S5 Ag2 -46.75(16) . .
N5 Pd3 S5 Ag6 -102.3(3) . .
S6 Pd3 S5 Ag6 74.16(16) . .
S2 Ag2 S5 C21 102.9(4) . .
S3 Ag2 S5 C21 -66.7(4) . .
Cl1 Ag2 S5 C21 -157.9(4) . .
S2 Ag2 S5 Pd3 -11.1(2) . .
S3 Ag2 S5 Pd3 179.27(13) . .
Cl1 Ag2 S5 Pd3 88.15(15) . .
S2 Ag2 S5 Ag6 -140.47(12) . .
S3 Ag2 S5 Ag6 49.93(15) . .
Cl1 Ag2 S5 Ag6 -41.19(12) . .
S4 Ag6 S5 C21 78.4(5) . .
S12 Ag6 S5 C21 -146.3(5) . .
O25 Ag6 S5 C21 -28.2(5) . .
S4 Ag6 S5 Pd3 -168.40(14) . .
S12 Ag6 S5 Pd3 -33.04(19) . .
O25 Ag6 S5 Pd3 85.0(3) . .
S4 Ag6 S5 Ag2 -38.49(15) . .
S12 Ag6 S5 Ag2 96.87(13) . .
O25 Ag6 S5 Ag2 -145.1(3) . .
N6 Pd3 S6 C26 3.3(5) . .
S5 Pd3 S6 C26 -179.8(4) . .
N5 Pd3 S6 Ag3 -177(56) . .
N6 Pd3 S6 Ag3 -121.4(3) . .
S5 Pd3 S6 Ag3 55.41(16) . .
N5 Pd3 S6 Ag7 79(4) . .
N6 Pd3 S6 Ag7 134.1(3) . .
S5 Pd3 S6 Ag7 -49.02(16) . .
S2 Ag3 S6 C26 -124.8(4) . .
S7 Ag3 S6 C26 76.3(4) . .
S2 Ag3 S6 Pd3 -5.0(2) . .
S7 Ag3 S6 Pd3 -163.93(13) . .
S2 Ag3 S6 Ag7 116.70(12) . .
S7 Ag3 S6 Ag7 -42.22(14) . .
S8 Ag7 S6 C26 -56.2(4) . .
S12 Ag7 S6 C26 110.5(4) . .
Cl1 Ag7 S6 C26 -154.5(4) . .
S8 Ag7 S6 Pd3 -179.39(13) . .
S12 Ag7 S6 Pd3 -12.64(19) . .
Cl1 Ag7 S6 Pd3 82.27(15) . .
S8 Ag7 S6 Ag3 57.01(15) . .
S12 Ag7 S6 Ag3 -136.25(11) . .
Cl1 Ag7 S6 Ag3 -41.34(10) . .
N7 Pd4 S7 C31 10.1(5) . .
N8 Pd4 S7 C31 -44(8) . .
S8 Pd4 S7 C31 -175.8(4) . .
N7 Pd4 S7 Ag3 -115.9(3) . .
S8 Pd4 S7 Ag3 58.27(17) . .
N7 Pd4 S7 Ag4 129.2(3) . .
S8 Pd4 S7 Ag4 -56.67(14) . .
S2 Ag3 S7 C31 69.1(5) . .
S6 Ag3 S7 C31 -130.2(5) . .
S2 Ag3 S7 Pd4 -170.91(14) . .
S6 Ag3 S7 Pd4 -10.2(2) . .
S2 Ag3 S7 Ag4 -47.56(14) . .
S6 Ag3 S7 Ag4 113.12(12) . .
S9 Ag4 S7 C31 109.0(4) . .
S1 Ag4 S7 C31 -60.5(5) . .
Cl1 Ag4 S7 C31 -155.9(4) . .
Ag1 Ag4 S7 C31 -114.4(4) . .
S9 Ag4 S7 Pd4 -2.18(18) . .
S1 Ag4 S7 Pd4 -171.62(12) . .
Cl1 Ag4 S7 Pd4 92.98(13) . .
Ag1 Ag4 S7 Pd4 134.45(11) . .
S9 Ag4 S7 Ag3 -134.00(11) . .
S1 Ag4 S7 Ag3 56.57(14) . .
Cl1 Ag4 S7 Ag3 -38.84(11) . .
Ag1 Ag4 S7 Ag3 2.63(18) . .
N8 Pd4 S8 C36 22.1(5) . .
S7 Pd4 S8 C36 -159.7(4) . .
N8 Pd4 S8 Ag7 138.6(4) . .
S7 Pd4 S8 Ag7 -43.23(15) . .
N8 Pd4 S8 Ag8 -97.2(4) . .
S7 Pd4 S8 Ag8 81.00(15) . .
S12 Ag7 S8 C36 -70.9(4) . .
S6 Ag7 S8 C36 95.8(4) . .
Cl1 Ag7 S8 C36 -164.4(4) . .
S12 Ag7 S8 Pd4 178.64(13) . .
S6 Ag7 S8 Pd4 -14.6(2) . .
Cl1 Ag7 S8 Pd4 85.17(14) . .
S12 Ag7 S8 Ag8 46.00(15) . .
S6 Ag7 S8 Ag8 -147.24(11) . .
Cl1 Ag7 S8 Ag8 -47.47(11) . .
O26 Ag8 S8 C36 -23.9(5) . .
S11 Ag8 S8 C36 91.0(4) . .
S9 Ag8 S8 C36 -145.1(4) . .
O26 Ag8 S8 Pd4 89.2(3) . .
S11 Ag8 S8 Pd4 -155.85(13) . .
S9 Ag8 S8 Pd4 -32.01(17) . .
O26 Ag8 S8 Ag7 -140.0(3) . .
S11 Ag8 S8 Ag7 -25.06(15) . .
S9 Ag8 S8 Ag7 98.78(12) . .
N9 Pd5 S9 C41 15.6(5) . .
S10 Pd5 S9 C41 -168.0(4) . .
N9 Pd5 S9 Ag4 133.7(3) . .
S10 Pd5 S9 Ag4 -49.84(14) . .
N9 Pd5 S9 Ag8 -103.8(3) . .
S10 Pd5 S9 Ag8 72.62(15) . .
S1 Ag4 S9 C41 98.9(4) . .
S7 Ag4 S9 C41 -69.5(4) . .
Cl1 Ag4 S9 C41 -161.5(4) . .
Ag1 Ag4 S9 C41 136.6(4) . .
S1 Ag4 S9 Pd5 -10.91(19) . .
S7 Ag4 S9 Pd5 -179.27(11) . .
Cl1 Ag4 S9 Pd5 88.71(13) . .
Ag1 Ag4 S9 Pd5 26.86(12) . .
S1 Ag4 S9 Ag8 -141.29(11) . .
S7 Ag4 S9 Ag8 50.35(14) . .
Cl1 Ag4 S9 Ag8 -41.67(11) . .
Ag1 Ag4 S9 Ag8 -103.52(9) . .
O26 Ag8 S9 C41 -28.8(5) . .
S11 Ag8 S9 C41 -146.6(4) . .
S8 Ag8 S9 C41 87.5(4) . .
O26 Ag8 S9 Pd5 83.4(3) . .
S11 Ag8 S9 Pd5 -34.44(17) . .
S8 Ag8 S9 Pd5 -160.34(13) . .
O26 Ag8 S9 Ag4 -149.0(2) . .
S11 Ag8 S9 Ag4 93.12(12) . .
S8 Ag8 S9 Ag4 -32.78(13) . .
N10 Pd5 S10 C46 8.1(5) . .
S9 Pd5 S10 C46 -176.7(5) . .
N10 Pd5 S10 Ag1 -114.0(3) . .
S9 Pd5 S10 Ag1 61.19(16) . .
N10 Pd5 S10 Ag5 137.9(3) . .
S9 Pd5 S10 Ag5 -46.91(16) . .
S3 Ag1 S10 C46 73.2(5) . .
S1 Ag1 S10 C46 -124.3(5) . .
Ag4 Ag1 S10 C46 -157.4(5) . .
S3 Ag1 S10 Pd5 -169.58(13) . .
S1 Ag1 S10 Pd5 -7.1(2) . .
Ag4 Ag1 S10 Pd5 -40.24(13) . .
S3 Ag1 S10 Ag5 -42.88(14) . .
S1 Ag1 S10 Ag5 119.63(12) . .
Ag4 Ag1 S10 Ag5 86.46(7) . .
S4 Ag5 S10 C46 -54.2(5) . .
S11 Ag5 S10 C46 111.3(5) . .
Cl1 Ag5 S10 C46 -153.3(5) . .
S4 Ag5 S10 Pd5 -177.97(13) . .
S11 Ag5 S10 Pd5 -12.45(18) . .
Cl1 Ag5 S10 Pd5 82.95(15) . .
S4 Ag5 S10 Ag1 57.97(14) . .
S11 Ag5 S10 Ag1 -136.51(10) . .
Cl1 Ag5 S10 Ag1 -41.11(10) . .
N11 Pd6 S11 C51 14.5(5) . .
S12 Pd6 S11 C51 -166.1(4) . .
N11 Pd6 S11 Ag5 130.2(3) . .
S12 Pd6 S11 Ag5 -50.31(15) . .
N11 Pd6 S11 Ag8 -107.5(3) . .
S12 Pd6 S11 Ag8 71.90(15) . .
S4 Ag5 S11 C51 96.8(4) . .
S10 Ag5 S11 C51 -68.9(4) . .
Cl1 Ag5 S11 C51 -163.2(4) . .
S4 Ag5 S11 Pd6 -13.08(18) . .
S10 Ag5 S11 Pd6 -178.73(12) . .
Cl1 Ag5 S11 Pd6 86.92(13) . .
S4 Ag5 S11 Ag8 -142.39(11) . .
S10 Ag5 S11 Ag8 51.96(13) . .
Cl1 Ag5 S11 Ag8 -42.39(11) . .
O26 Ag8 S11 C51 -36.3(5) . .
S8 Ag8 S11 C51 -151.7(4) . .
S9 Ag8 S11 C51 86.6(4) . .
O26 Ag8 S11 Pd6 78.2(3) . .
S8 Ag8 S11 Pd6 -37.11(17) . .
S9 Ag8 S11 Pd6 -158.84(12) . .
O26 Ag8 S11 Ag5 -154.5(2) . .
S8 Ag8 S11 Ag5 90.20(13) . .
S9 Ag8 S11 Ag5 -31.53(14) . .
N12 Pd6 S12 C56 12.3(6) . .
S11 Pd6 S12 C56 -170.3(5) . .
N12 Pd6 S12 Ag7 135.3(4) . .
S11 Pd6 S12 Ag7 -47.31(18) . .
N12 Pd6 S12 Ag6 -103.6(4) . .
S11 Pd6 S12 Ag6 73.71(15) . .
S8 Ag7 S12 C56 106.4(5) . .
S6 Ag7 S12 C56 -61.8(5) . .
Cl1 Ag7 S12 C56 -159.3(5) . .
S8 Ag7 S12 Pd6 -10.4(2) . .
S6 Ag7 S12 Pd6 -178.55(14) . .
Cl1 Ag7 S12 Pd6 83.94(17) . .
S8 Ag7 S12 Ag6 -138.82(11) . .
S6 Ag7 S12 Ag6 52.99(14) . .
Cl1 Ag7 S12 Ag6 -44.52(11) . .
S4 Ag6 S12 C56 -141.7(4) . .
S5 Ag6 S12 C56 85.9(4) . .
O25 Ag6 S12 C56 -28.7(5) . .
S4 Ag6 S12 Pd6 -31.17(19) . .
S5 Ag6 S12 Pd6 -163.59(13) . .
O25 Ag6 S12 Pd6 81.8(3) . .
S4 Ag6 S12 Ag7 100.94(13) . .
S5 Ag6 S12 Ag7 -31.48(15) . .
O25 Ag6 S12 Ag7 -146.1(3) . .
N2 Pd1 N1 C2 -163.5(10) . .
S1 Pd1 N1 C2 20.7(9) . .
N1 Pd1 N2 C7 -176.8(9) . .
S2 Pd1 N2 C7 7.3(8) . .
N4 Pd2 N3 C12 -173.8(12) . .
S3 Pd2 N3 C12 11.3(11) . .
N3 Pd2 N4 C17 -177.5(11) . .
S4 Pd2 N4 C17 10.5(10) . .
N6 Pd3 N5 C22 -173.0(9) . .
S5 Pd3 N5 C22 10.2(9) . .
N5 Pd3 N6 C27 -157.9(8) . .
S6 Pd3 N6 C27 25.7(7) . .
N8 Pd4 N7 C32 -165.4(8) . .
S7 Pd4 N7 C32 16.6(7) . .
N7 Pd4 N8 C37 178.8(9) . .
S8 Pd4 N8 C37 4.7(8) . .
N10 Pd5 N9 C42 -173.5(9) . .
S9 Pd5 N9 C42 11.3(8) . .
N9 Pd5 N10 C47 -162.8(8) . .
S10 Pd5 N10 C47 20.9(8) . .
N12 Pd6 N11 C52 -169.4(9) . .
S11 Pd6 N11 C52 13.2(8) . .
N11 Pd6 N12 C57 -165.3(10) . .
S12 Pd6 N12 C57 15.4(9) . .
Pd1 S1 C1 C4 85.8(9) . .
Ag1 S1 C1 C4 -133.7(8) . .
Ag4 S1 C1 C4 -38.2(10) . .
Pd1 S1 C1 C5 -152.0(9) . .
Ag1 S1 C1 C5 -11.5(11) . .
Ag4 S1 C1 C5 84.0(10) . .
Pd1 S1 C1 C2 -35.2(9) . .
Ag1 S1 C1 C2 105.3(8) . .
Ag4 S1 C1 C2 -159.2(7) . .
Pd1 N1 C2 C1 -49.7(12) . .
Pd1 N1 C2 C3 -169.6(8) . .
C4 C1 C2 N1 -66.5(13) . .
C5 C1 C2 N1 171.1(11) . .
S1 C1 C2 N1 54.7(11) . .
C4 C1 C2 C3 52.2(15) . .
C5 C1 C2 C3 -70.2(14) . .
S1 C1 C2 C3 173.4(10) . .
N1 C2 C3 O1 23.3(17) . .
C1 C2 C3 O1 -95.5(14) . .
N1 C2 C3 O2 -155.6(12) . .
C1 C2 C3 O2 85.6(14) . .
Pd1 S2 C6 C9 78.4(10) . .
Ag3 S2 C6 C9 -149.5(8) . .
Ag2 S2 C6 C9 -51.2(10) . .
Pd1 S2 C6 C10 -160.5(9) . .
Ag3 S2 C6 C10 -28.4(11) . .
Ag2 S2 C6 C10 69.9(10) . .
Pd1 S2 C6 C7 -40.6(9) . .
Ag3 S2 C6 C7 91.6(8) . .
Ag2 S2 C6 C7 -170.1(7) . .
Pd1 N2 C7 C8 -160.4(8) . .
Pd1 N2 C7 C6 -35.9(13) . .
C9 C6 C7 N2 -69.9(13) . .
C10 C6 C7 N2 165.0(10) . .
S2 C6 C7 N2 50.2(12) . .
C9 C6 C7 C8 50.5(15) . .
C10 C6 C7 C8 -74.7(15) . .
S2 C6 C7 C8 170.5(10) . .
La1 O3 C8 O4 -19(3) 4_645 .
La1 O3 C8 C7 156.8(10) 4_645 .
N2 C7 C8 O3 14.1(16) . .
C6 C7 C8 O3 -107.6(14) . .
N2 C7 C8 O4 -169.2(12) . .
C6 C7 C8 O4 69.1(16) . .
Pd2 S3 C11 C15 -160.4(9) . .
Ag1 S3 C11 C15 -30.7(11) . .
Ag2 S3 C11 C15 71.8(10) . .
Pd2 S3 C11 C14 76.9(8) . .
Ag1 S3 C11 C14 -153.5(7) . .
Ag2 S3 C11 C14 -50.9(9) . .
Pd2 S3 C11 C12 -39.8(11) . .
Ag1 S3 C11 C12 89.8(10) . .
Ag2 S3 C11 C12 -167.6(9) . .
Pd2 N3 C12 C11 -41.8(16) . .
Pd2 N3 C12 C13 -162.4(11) . .
C15 C11 C12 N3 172.4(12) . .
C14 C11 C12 N3 -63.5(15) . .
S3 C11 C12 N3 53.6(14) . .
C15 C11 C12 C13 -70(2) . .
C14 C11 C12 C13 54(2) . .
S3 C11 C12 C13 170.7(15) . .
N3 C12 C13 O5 26(2) . .
C11 C12 C13 O5 -94(2) . .
N3 C12 C13 O6 -152.7(16) . .
C11 C12 C13 O6 86.8(19) . .
Pd2 S4 C16 C19 78.6(11) . .
Ag5 S4 C16 C19 -41.2(12) . .
Ag6 S4 C16 C19 -148.1(10) . .
Pd2 S4 C16 C17 -43.8(10) . .
Ag5 S4 C16 C17 -163.7(8) . .
Ag6 S4 C16 C17 89.5(10) . .
Pd2 S4 C16 C20 -163.4(8) . .
Ag5 S4 C16 C20 76.7(9) . .
Ag6 S4 C16 C20 -30.1(10) . .
Pd2 N4 C17 C16 -42.6(14) . .
Pd2 N4 C17 C18 -162.5(10) . .
C19 C16 C17 N4 -67.2(15) . .
C20 C16 C17 N4 169.7(12) . .
S4 C16 C17 N4 57.7(13) . .
C19 C16 C17 C18 46.0(19) . .
C20 C16 C17 C18 -77.1(18) . .
S4 C16 C17 C18 170.8(13) . .
La4 O7 C18 O8 3(3) . .
La4 O7 C18 C17 176.0(19) . .
La4 O8 C18 O7 -3(3) . .
La4 O8 C18 C17 -177.5(11) . .
N4 C17 C18 O7 25(3) . .
C16 C17 C18 O7 -91(3) . .
N4 C17 C18 O8 -160.0(13) . .
C16 C17 C18 O8 83.2(18) . .
N4 C17 C18 La4 -168(4) . .
C16 C17 C18 La4 76(5) . .
Pd3 S5 C21 C24 77.0(9) . .
Ag2 S5 C21 C24 -48.4(10) . .
Ag6 S5 C21 C24 -158.7(8) . .
Pd3 S5 C21 C25 -163.4(9) . .
Ag2 S5 C21 C25 71.1(10) . .
Ag6 S5 C21 C25 -39.1(10) . .
Pd3 S5 C21 C22 -40.8(8) . .
Ag2 S5 C21 C22 -166.2(7) . .
Ag6 S5 C21 C22 83.5(8) . .
Pd3 N5 C22 C23 -174.1(10) . .
Pd3 N5 C22 C21 -41.6(13) . .
C24 C21 C22 C23 68.4(16) . .
C25 C21 C22 C23 -54.1(17) . .
S5 C21 C22 C23 -173.4(12) . .
C24 C21 C22 N5 -63.7(14) . .
C25 C21 C22 N5 173.7(11) . .
S5 C21 C22 N5 54.5(12) . .
N5 C22 C23 O10 -154.9(15) . .
C21 C22 C23 O10 74.4(19) . .
N5 C22 C23 O9 27(2) . .
C21 C22 C23 O9 -104.1(17) . .
Pd3 S6 C26 C29 89.2(8) . .
Ag3 S6 C26 C29 -140.3(7) . .
Ag7 S6 C26 C29 -42.3(9) . .
Pd3 S6 C26 C27 -30.6(8) . .
Ag3 S6 C26 C27 99.9(7) . .
Ag7 S6 C26 C27 -162.1(6) . .
Pd3 S6 C26 C30 -150.3(8) . .
Ag3 S6 C26 C30 -19.8(9) . .
Ag7 S6 C26 C30 78.3(9) . .
Pd3 N6 C27 C26 -56.3(11) . .
Pd3 N6 C27 C28 178.4(7) . .
C29 C26 C27 N6 -61.2(13) . .
C30 C26 C27 N6 170.5(10) . .
S6 C26 C27 N6 55.9(11) . .
C29 C26 C27 C28 61.5(14) . .
C30 C26 C27 C28 -66.8(14) . .
S6 C26 C27 C28 178.6(9) . .
La1 O11 C28 O12 80.8(17) 5_765 .
La1 O11 C28 C27 -102.7(12) 5_765 .
N6 C27 C28 O12 -168.2(11) . .
C26 C27 C28 O12 67.6(15) . .
N6 C27 C28 O11 15.0(14) . .
C26 C27 C28 O11 -109.3(12) . .
Pd4 S7 C31 C35 -157.4(8) . .
Ag3 S7 C31 C35 -23.3(10) . .
Ag4 S7 C31 C35 82.7(9) . .
Pd4 S7 C31 C34 82.1(9) . .
Ag3 S7 C31 C34 -143.8(8) . .
Ag4 S7 C31 C34 -37.8(10) . .
Pd4 S7 C31 C32 -34.6(8) . .
Ag3 S7 C31 C32 99.5(8) . .
Ag4 S7 C31 C32 -154.6(7) . .
Pd4 N7 C32 C31 -45.6(12) . .
Pd4 N7 C32 C33 -173.8(8) . .
C35 C31 C32 N7 171.9(10) . .
C34 C31 C32 N7 -64.0(13) . .
S7 C31 C32 N7 53.2(11) . .
C35 C31 C32 C33 -59.6(15) . .
C34 C31 C32 C33 64.5(14) . .
S7 C31 C32 C33 -178.3(9) . .
N7 C32 C33 O14 -158.1(12) . .
C31 C32 C33 O14 73.9(15) . .
N7 C32 C33 O13 22.9(16) . .
C31 C32 C33 O13 -105.1(14) . .
Pd4 S8 C36 C37 -46.6(8) . .
Ag7 S8 C36 C37 -168.7(7) . .
Ag8 S8 C36 C37 79.5(8) . .
Pd4 S8 C36 C39 75.7(8) . .
Ag7 S8 C36 C39 -46.4(9) . .
Ag8 S8 C36 C39 -158.2(7) . .
Pd4 S8 C36 C40 -165.1(8) . .
Ag7 S8 C36 C40 72.8(9) . .
Ag8 S8 C36 C40 -39.0(9) . .
C39 C36 C37 N8 -61.3(15) . .
C40 C36 C37 N8 172.6(11) . .
S8 C36 C37 N8 56.9(12) . .
C39 C36 C37 C38 64.1(18) . .
C40 C36 C37 C38 -62.0(18) . .
S8 C36 C37 C38 -177.7(14) . .
Pd4 N8 C37 C36 -39.1(13) . .
Pd4 N8 C37 C38 -165.6(11) . .
La2 O16 C38 O15 36(4) . .
La2 O16 C38 C37 -142.0(18) . .
C36 C37 C38 O16 87.0(18) . .
N8 C37 C38 O16 -147.3(14) . .
C36 C37 C38 O15 -91.0(17) . .
N8 C37 C38 O15 34.8(18) . .
Pd5 S9 C41 C45 -162.0(7) . .
Ag4 S9 C41 C45 78.1(8) . .
Ag8 S9 C41 C45 -37.1(9) . .
Pd5 S9 C41 C42 -41.3(9) . .
Ag4 S9 C41 C42 -161.2(7) . .
Ag8 S9 C41 C42 83.6(9) . .
Pd5 S9 C41 C44 78.9(8) . .
Ag4 S9 C41 C44 -41.0(9) . .
Ag8 S9 C41 C44 -156.2(7) . .
C45 C41 C42 C43 -63.0(17) . .
C44 C41 C42 C43 64.8(15) . .
S9 C41 C42 C43 -177.4(11) . .
C45 C41 C42 N9 170.0(10) . .
C44 C41 C42 N9 -62.2(13) . .
S9 C41 C42 N9 55.6(12) . .
Pd5 N9 C42 C43 -170.7(10) . .
Pd5 N9 C42 C41 -43.4(13) . .
C41 C42 C43 O17 -89.4(16) . .
N9 C42 C43 O17 36.3(18) . .
C41 C42 C43 O18 87.8(17) . .
N9 C42 C43 O18 -146.5(13) . .
Pd5 S10 C46 C50 -152.9(9) . .
Ag1 S10 C46 C50 -25.1(10) . .
Ag5 S10 C46 C50 72.7(10) . .
Pd5 S10 C46 C49 83.3(9) . .
Ag1 S10 C46 C49 -148.9(8) . .
Ag5 S10 C46 C49 -51.1(10) . .
Pd5 S10 C46 C47 -33.7(9) . .
Ag1 S10 C46 C47 94.1(8) . .
Ag5 S10 C46 C47 -168.1(7) . .
Pd5 N10 C47 C46 -50.7(12) . .
Pd5 N10 C47 C48 -176.4(7) . .
C50 C46 C47 N10 168.5(10) . .
C49 C46 C47 N10 -65.1(13) . .
S10 C46 C47 N10 53.0(11) . .
C50 C46 C47 C48 -65.0(14) . .
C49 C46 C47 C48 61.4(13) . .
S10 C46 C47 C48 179.5(9) . .
La1 O20 C48 O19 14(2) . .
La1 O20 C48 C47 -166.9(8) . .
N10 C47 C48 O19 12.8(16) . .
C46 C47 C48 O19 -111.9(12) . .
N10 C47 C48 O20 -166.5(10) . .
C46 C47 C48 O20 68.9(14) . .
Pd6 S11 C51 C54 81.0(9) . .
Ag5 S11 C51 C54 -38.7(10) . .
Ag8 S11 C51 C54 -153.8(8) . .
Pd6 S11 C51 C55 -164.3(8) . .
Ag5 S11 C51 C55 76.0(9) . .
Ag8 S11 C51 C55 -39.2(9) . .
Pd6 S11 C51 C52 -40.2(8) . .
Ag5 S11 C51 C52 -159.9(7) . .
Ag8 S11 C51 C52 85.0(8) . .
Pd6 N11 C52 C51 -43.5(12) . .
Pd6 N11 C52 C53 -166.5(7) . .
C54 C51 C52 N11 -66.4(12) . .
C55 C51 C52 N11 170.7(10) . .
S11 C51 C52 N11 54.7(11) . .
C54 C51 C52 C53 53.9(13) . .
C55 C51 C52 C53 -69.0(14) . .
S11 C51 C52 C53 175.1(9) . .
N11 C52 C53 O21 20.8(16) . .
C51 C52 C53 O21 -99.8(15) . .
N11 C52 C53 O22 -158.8(10) . .
C51 C52 C53 O22 80.6(13) . .
Pd6 S12 C56 C57 -40.8(10) . .
Ag7 S12 C56 C57 -170.3(8) . .
Ag6 S12 C56 C57 80.5(10) . .
Pd6 S12 C56 C59 84.2(9) . .
Ag7 S12 C56 C59 -45.3(10) . .
Ag6 S12 C56 C59 -154.5(8) . .
Pd6 S12 C56 C60 -158.5(8) . .
Ag7 S12 C56 C60 72.0(9) . .
Ag6 S12 C56 C60 -37.2(9) . .
C59 C56 C57 C58 60.5(17) . .
C60 C56 C57 C58 -64.0(18) . .
S12 C56 C57 C58 -178.6(12) . .
C59 C56 C57 N12 -64.5(15) . .
C60 C56 C57 N12 171.1(11) . .
S12 C56 C57 N12 56.5(14) . .
Pd6 N12 C57 C56 -47.8(15) . .
Pd6 N12 C57 C58 -173.5(11) . .
C56 C57 C58 O24 78(2) . .
N12 C57 C58 O24 -159.3(15) . .
C56 C57 C58 O23 -105.7(17) . .
N12 C57 C58 O23 17(2) . .
C48 O20 La1 O3 -169.3(11) . 4_655
C48 O20 La1 O11 37.9(14) . 5_675
C48 O20 La1 O32 -115.7(13) . .
C48 O20 La1 O28 100.7(13) . .
C48 O20 La1 O29 -69.3(13) . .
C48 O20 La1 O31 166.5(13) . .
C48 O20 La1 O30 -18.8(12) . .
C48 O20 La1 O27 50.2(12) . .
C48 O20 La1 C61 73.7(13) . .
C38 O16 La2 O16 -99(2) . 6_556
C38 O16 La2 O36 -99(2) . .
C38 O16 La2 O33 113(2) . 6_556
C38 O16 La2 O33 59(2) . .
C38 O16 La2 O34 5(3) . 6_556
C38 O16 La2 O34 135(2) . .
C38 O16 La2 O35 -22(2) . 6_556
C38 O16 La2 O35 -166(2) . .
C18 O8 La4 O7 1.3(12) . .
C18 O8 La4 La4 -67.7(13) . 5_775
C18 O8 La4 O49 122.0(12) . 8_655
C18 O7 La4 O8 -1.6(14) . .
C18 O7 La4 La4 128.1(16) . 5_775
C18 O7 La4 O49 -49.7(16) . 8_655
O7 C18 La4 O8 177(2) . .
C17 C18 La4 O8 9(4) . .
O8 C18 La4 O7 -177(2) . .
C17 C18 La4 O7 -169(5) . .
O7 C18 La4 La4 -57.3(17) . 5_775
O8 C18 La4 La4 125.3(11) . 5_775
C17 C18 La4 La4 134(4) . 5_775
O7 C18 La4 O49 128.0(17) . 8_655
O8 C18 La4 O49 -49.3(11) . 8_655
C17 C18 La4 O49 -41(4) . 8_655
O3 La1 O27 C61 -53.8(12) 4_655 .
O20 La1 O27 C61 90.9(11) . .
O11 La1 O27 C61 -97.5(11) 5_675 .
O32 La1 O27 C61 111.6(12) . .
O28 La1 O27 C61 -3.7(11) . .
O29 La1 O27 C61 -153.0(11) . .
O31 La1 O27 C61 26.6(12) . .
O30 La1 O27 C61 169.7(12) . .
O3 La1 O28 C61 149.9(10) 4_655 .
O20 La1 O28 C61 -70.5(10) . .
O11 La1 O28 C61 74.2(10) 5_675 .
O32 La1 O28 C61 -121.9(11) . .
O29 La1 O28 C61 89.1(15) . .
O31 La1 O28 C61 -144.9(11) . .
O30 La1 O28 C61 -3.6(11) . .
O27 La1 O28 C61 3.1(9) . .
La1 O27 C61 O28 5.9(18) . .
La1 O27 C61 C62 -178.7(18) . .
La1 O28 C61 O27 -6.2(19) . .
La1 O28 C61 C62 177.8(13) . .
O3 La1 C61 O27 138.9(9) 4_655 .
O20 La1 C61 O27 -82.2(10) . .
O11 La1 C61 O27 74.8(11) 5_675 .
O32 La1 C61 O27 -96.9(14) . .
O28 La1 C61 O27 173.9(19) . .
O29 La1 C61 O27 38.7(14) . .
O31 La1 C61 O27 -154.8(11) . .
O30 La1 C61 O27 -9.4(11) . .
O3 La1 C61 O28 -34.9(12) 4_655 .
O20 La1 C61 O28 103.9(10) . .
O11 La1 C61 O28 -99.0(10) 5_675 .
O32 La1 C61 O28 89.2(12) . .
O29 La1 C61 O28 -135.1(9) . .
O31 La1 C61 O28 31.3(10) . .
O30 La1 C61 O28 176.7(10) . .
O27 La1 C61 O28 -173.9(19) . .
